data_4121438
loop_
_publ_author_name
'Meng, Wenjing'
'League, Aaron B.'
'Ronson, Tanya K.'
'Clegg, Jack K.'
'Isley, 3rd, William C'
'Semrouni, David'
'Gagliardi, Laura'
'Cramer, Christopher J.'
'Nitschke, Jonathan R.'

_publ_section_title
;
 Empirical and Theoretical Insights into the Structural Features and
 Host-Guest Chemistry of M8L4 Tube Architectures.
;
_journal_issue 10
_journal_name_full 'Journal of the American Chemical Society'
_journal_page_first 3972
_journal_page_last 3980
_journal_paper_doi 10.1021/ja412964r
_journal_volume 136
_journal_year 2014
_chemical_formula_moiety
;
C184 H152 N32 Cu8, Au3 C4 N4, 7(Sb F6), 38(C2 H3 N), 38(C4 H10 O)
;
_chemical_formula_sum 'C416 H646 Au3 B0 Cu8 F56 N74 O38 Sb7'
_chemical_formula_weight 10307.54
_chemical_name_systematic
; 
 ? 
;
_space_group_IT_number 7
_symmetry_cell_setting monoclinic
_symmetry_Int_Tables_number 7
_symmetry_space_group_name_Hall 'P -2yac'
_symmetry_space_group_name_H-M 'P 1 n 1'
_atom_sites_solution_hydrogens geom
_atom_sites_solution_primary direct
_atom_sites_solution_secondary difmap
_audit_creation_method SHELXL-97
_cell_angle_alpha 90.00
_cell_angle_beta 90.249(2)
_cell_angle_gamma 90.00
_cell_formula_units_Z 2
_cell_length_a 23.0540(5)
_cell_length_b 47.6698(16)
_cell_length_c 23.0934(5)
_cell_measurement_reflns_used 16609
_cell_measurement_temperature 120(2)
_cell_measurement_theta_max 51.0644
_cell_measurement_theta_min 2.8674
_cell_volume 25378.9(12)
_computing_cell_refinement
;
CrysAlisPro, Agilent Technologies,
Version 1.171.35.11 (release 16-05-2011 CrysAlis171 .NET)
(compiled May 16 2011,17:55:39)
;
_computing_data_collection
;
CrysAlisPro, Agilent Technologies,
Version 1.171.35.11 (release 16-05-2011 CrysAlis171 .NET)
(compiled May 16 2011,17:55:39)
;
_computing_data_reduction
;
CrysAlisPro, Agilent Technologies,
Version 1.171.35.11 (release 16-05-2011 CrysAlis171 .NET)
(compiled May 16 2011,17:55:39)
;
_computing_molecular_graphics
;ORTEP-3 (Farrugia, 1997)
WINGX-32 (Farrugia, 1999) 
;
_computing_publication_material 'enCIFer 1.1 (CCDC, 2005)'
_computing_structure_refinement 'SHELXL-97 (Sheldrick, 1997)'
_computing_structure_solution 'SUPERFLIP (Palatinus & Chapuis, 2007)'
_diffrn_ambient_temperature 120(2)
_diffrn_detector_area_resol_mean 16.1183
_diffrn_measured_fraction_theta_full 0.952
_diffrn_measured_fraction_theta_max 0.952
_diffrn_measurement_device_type 'Xcalibur, Eos, Gemini ultra'
_diffrn_radiation_monochromator mirror
_diffrn_radiation_source 'Enhance Ultra (Cu) X-ray Source'
_diffrn_radiation_type CuK\a
_diffrn_radiation_wavelength 1.54180
_diffrn_reflns_av_R_equivalents 0.0473
_diffrn_reflns_av_sigmaI/netI 0.0631
_diffrn_reflns_limit_h_max 16
_diffrn_reflns_limit_h_min -16
_diffrn_reflns_limit_k_max 34
_diffrn_reflns_limit_k_min -34
_diffrn_reflns_limit_l_max 16
_diffrn_reflns_limit_l_min -12
_diffrn_reflns_number 27127
_diffrn_reflns_theta_full 33.41
_diffrn_reflns_theta_max 33.41
_diffrn_reflns_theta_min 2.86
_exptl_absorpt_coefficient_mu 5.532
_exptl_absorpt_correction_T_max 1.00000
_exptl_absorpt_correction_T_min 0.60882
_exptl_absorpt_correction_type multi-scan
_exptl_absorpt_process_details
;
CrysAlisPro, Agilent Technologies,
Version 1.171.34.49 (release 20-01-2011 CrysAlis171 .NET)
(compiled Jan 20 2011,15:58:25)
Empirical absorption correction using spherical harmonics,
 implemented in SCALE3 ABSPACK scaling algorithm.
;
_exptl_crystal_colour 'dark red'
_exptl_crystal_density_diffrn 1.349
_exptl_crystal_density_method 'not measured'
_exptl_crystal_description block
_exptl_crystal_F_000 10588
_exptl_crystal_size_max 0.3863
_exptl_crystal_size_mid 0.1473
_exptl_crystal_size_min 0.1329
_platon_squeeze_details
;
electrons included as missing anions and solvent
;
_refine_diff_density_max 2.135
_refine_diff_density_min -0.984
_refine_diff_density_rms 0.134
_refine_ls_abs_structure_details 'Flack H D (1983), Acta Cryst. A39, 876-881'
_refine_ls_abs_structure_Flack 0.22(2)
_refine_ls_extinction_method none
_refine_ls_goodness_of_fit_ref 1.595
_refine_ls_hydrogen_treatment constr
_refine_ls_matrix_type full
_refine_ls_number_parameters 329
_refine_ls_number_reflns 14528
_refine_ls_number_restraints 9
_refine_ls_restrained_S_all 1.609
_refine_ls_R_factor_all 0.1538
_refine_ls_R_factor_gt 0.1457
_refine_ls_shift/su_max 0.000
_refine_ls_shift/su_mean 0.000
_refine_ls_structure_factor_coef Fsqd
_refine_ls_weighting_details 'calc w=1/[\s^2^(Fo^2^)+(0.1500P)^2^+150.0000P] where P=(Fo^2^+2Fc^2^)/3'
_refine_ls_weighting_scheme calc
_refine_ls_wR_factor_gt 0.3618
_refine_ls_wR_factor_ref 0.3709
_reflns_number_gt 12907
_reflns_number_total 14528
_reflns_threshold_expression >2sigma(I)
_cod_data_source_file ja412964r_si_001.cif
_cod_data_source_block small
_cod_original_sg_symbol_H-M Pn
_cod_database_code 4121438

loop_
_symmetry_equiv_pos_as_xyz
'x, y, z'
'x+1/2, -y, z+1/2'

loop_
_atom_site_label
_atom_site_type_symbol
_atom_site_fract_x
_atom_site_fract_y
_atom_site_fract_z
_atom_site_U_iso_or_equiv
_atom_site_adp_type
_atom_site_occupancy
_atom_site_symmetry_multiplicity
_atom_site_calc_flag
_atom_site_refinement_flags
N6 N 0.6447(8) -0.1112(4) 0.2000(10) 0.129(7) Uiso 1 1 d G
N5 N 0.6773(14) -0.0701(5) 0.2711(15) 0.129(7) Uiso 1 1 d G
C1 C 0.6293(16) -0.1258(7) 0.1058(10) 0.129(7) Uiso 1 1 d G
H1A H 0.6423 -0.1067 0.0976 0.194 Uiso 0.50 1 calc PR
H1B H 0.5902 -0.1286 0.0900 0.194 Uiso 0.50 1 calc PR
H1C H 0.6559 -0.1392 0.0879 0.194 Uiso 0.50 1 calc PR
H1D H 0.6166 -0.1430 0.0861 0.194 Uiso 0.50 1 calc PR
H1E H 0.6687 -0.1211 0.0936 0.194 Uiso 0.50 1 calc PR
H1F H 0.6030 -0.1104 0.0958 0.194 Uiso 0.50 1 calc PR
C2 C 0.6285(10) -0.1302(5) 0.1662(10) 0.129(7) Uiso 1 1 d G
C3 C 0.6443(9) -0.1162(5) 0.2588(10) 0.129(7) Uiso 1 1 d G
C4 C 0.6266(13) -0.1405(6) 0.2821(11) 0.129(7) Uiso 1 1 d G
H4 H 0.6268 -0.1428 0.3230 0.155 Uiso 1 1 calc R
C5 C 0.6081(14) -0.1622(5) 0.2474(15) 0.129(7) Uiso 1 1 d G
H5 H 0.5946 -0.1793 0.2638 0.155 Uiso 1 1 calc R
C6 C 0.6096(11) -0.1587(4) 0.1898(14) 0.129(7) Uiso 1 1 d G
H6 H 0.5992 -0.1735 0.1643 0.155 Uiso 1 1 calc R
C7 C 0.6613(12) -0.0931(6) 0.2963(11) 0.129(7) Uiso 1 1 d G
H7 H 0.6608 -0.0948 0.3373 0.155 Uiso 1 1 calc R
C8 C 0.6910(11) -0.0461(4) 0.3077(10) 0.037(6) Uiso 1 1 d G
C9 C 0.7182(11) -0.0500(4) 0.3609(11) 0.037(6) Uiso 1 1 d G
H9 H 0.7249 -0.0685 0.3750 0.044 Uiso 1 1 calc R
C10 C 0.7356(11) -0.0270(5) 0.3935(9) 0.037(6) Uiso 1 1 d G
C11 C 0.7258(11) 0.0000(4) 0.3730(11) 0.037(6) Uiso 1 1 d G
H11 H 0.7376 0.0158 0.3952 0.044 Uiso 1 1 calc R
C12 C 0.6985(11) 0.0040(4) 0.3198(11) 0.037(6) Uiso 1 1 d G
C13 C 0.6811(11) -0.0191(5) 0.2871(9) 0.037(6) Uiso 1 1 d G
H13 H 0.6625 -0.0164 0.2508 0.044 Uiso 1 1 calc R
N7 N 0.7588(9) -0.0350(4) 0.4482(7) 0.047(4) Uiso 1 1 d G
N8 N 0.7850(6) -0.0437(2) 0.5584(6) 0.047(4) Uiso 1 1 d G
C14 C 0.7905(8) -0.0168(3) 0.4765(7) 0.047(4) Uiso 1 1 d G
H14 H 0.8003 0.0002 0.4574 0.056 Uiso 1 1 calc R
C15 C 0.8103(6) -0.0205(3) 0.5310(7) 0.047(4) Uiso 1 1 d G
C16 C 0.7975(7) -0.0498(3) 0.6109(6) 0.047(4) Uiso 1 1 d G
C17 C 0.8383(8) -0.0323(4) 0.6444(7) 0.047(4) Uiso 1 1 d G
H17 H 0.8484 -0.0368 0.6832 0.056 Uiso 1 1 calc R
C18 C 0.8596(8) -0.0105(4) 0.6190(8) 0.047(4) Uiso 1 1 d G
H18 H 0.8825 0.0019 0.6420 0.056 Uiso 1 1 calc R
C19 C 0.8516(8) -0.0029(3) 0.5568(9) 0.047(4) Uiso 1 1 d G
H19 H 0.8716 0.0117 0.5375 0.056 Uiso 1 1 calc R
C20 C 0.7637(11) -0.0733(4) 0.6415(8) 0.047(4) Uiso 1 1 d G
H20A H 0.7387 -0.0829 0.6133 0.070 Uiso 0.50 1 calc PR
H20B H 0.7398 -0.0652 0.6722 0.070 Uiso 0.50 1 calc PR
H20C H 0.7910 -0.0867 0.6583 0.070 Uiso 0.50 1 calc PR
H20D H 0.7743 -0.0736 0.6826 0.070 Uiso 0.50 1 calc PR
H20E H 0.7732 -0.0913 0.6237 0.070 Uiso 0.50 1 calc PR
H20F H 0.7219 -0.0698 0.6376 0.070 Uiso 0.50 1 calc PR
C21 C 0.682(2) 0.0315(6) 0.2903(17) 0.131(10) Uiso 1 1 d G
C22 C 0.6308(17) 0.0379(8) 0.2618(18) 0.131(10) Uiso 1 1 d G
H22 H 0.6032 0.0235 0.2542 0.158 Uiso 1 1 calc R
C23 C 0.6195(15) 0.0653(9) 0.2446(16) 0.131(10) Uiso 1 1 d G
H23 H 0.5843 0.0697 0.2252 0.158 Uiso 1 1 calc R
C24 C 0.660(2) 0.0863(6) 0.2559(17) 0.131(10) Uiso 1 1 d G
C25 C 0.7114(17) 0.0799(7) 0.2843(18) 0.131(10) Uiso 1 1 d G
H25 H 0.7390 0.0943 0.2920 0.158 Uiso 1 1 calc R
C26 C 0.7227(15) 0.0525(9) 0.3015(17) 0.131(10) Uiso 1 1 d G
H26 H 0.7580 0.0481 0.3209 0.158 Uiso 1 1 calc R
C27 C 0.6503(13) 0.1133(5) 0.2299(14) 0.075(7) Uiso 1 1 d G
C28 C 0.6190(13) 0.1176(5) 0.1791(13) 0.075(7) Uiso 1 1 d G
H28 H 0.6047 0.1020 0.1577 0.090 Uiso 1 1 calc R
C29 C 0.6086(13) 0.1447(7) 0.1595(11) 0.075(7) Uiso 1 1 d G
C30 C 0.6295(13) 0.1676(5) 0.1907(14) 0.075(7) Uiso 1 1 d G
H30 H 0.6224 0.1861 0.1774 0.090 Uiso 1 1 calc R
C31 C 0.6608(13) 0.1632(5) 0.2416(13) 0.075(7) Uiso 1 1 d G
C32 C 0.6711(13) 0.1361(7) 0.2612(11) 0.075(7) Uiso 1 1 d G
H32 H 0.6925 0.1332 0.2959 0.090 Uiso 1 1 calc R
N4 N 0.4967(8) 0.1591(3) 0.0290(8) 0.108(6) Uiso 1 1 d G
N2 N 0.5728(12) 0.1474(6) 0.1114(11) 0.108(6) Uiso 1 1 d G
C33 C 0.5743(9) 0.1337(5) 0.0679(12) 0.108(6) Uiso 1 1 d G
H33 H 0.6015 0.1189 0.0637 0.130 Uiso 1 1 calc R
C34 C 0.5343(8) 0.1402(3) 0.0230(10) 0.108(6) Uiso 1 1 d G
C35 C 0.4568(9) 0.1674(4) -0.0044(10) 0.108(6) Uiso 1 1 d G
C36 C 0.4541(11) 0.1529(5) -0.0607(9) 0.108(6) Uiso 1 1 d G
H36 H 0.4262 0.1581 -0.0891 0.130 Uiso 1 1 calc R
C37 C 0.4932(13) 0.1317(5) -0.0710(10) 0.108(6) Uiso 1 1 d G
H37 H 0.4919 0.1218 -0.1067 0.130 Uiso 1 1 calc R
C38 C 0.5321(11) 0.1252(4) -0.0318(11) 0.108(6) Uiso 1 1 d G
H38 H 0.5590 0.1105 -0.0392 0.130 Uiso 1 1 calc R
C39 C 0.4176(12) 0.1907(6) 0.0088(14) 0.108(6) Uiso 1 1 d G
H39A H 0.4257 0.1977 0.0479 0.162 Uiso 0.50 1 calc PR
H39B H 0.3773 0.1842 0.0064 0.162 Uiso 0.50 1 calc PR
H39C H 0.4236 0.2059 -0.0193 0.162 Uiso 0.50 1 calc PR
H39D H 0.3921 0.1942 -0.0245 0.162 Uiso 0.50 1 calc PR
H39E H 0.4404 0.2076 0.0169 0.162 Uiso 0.50 1 calc PR
H39F H 0.3941 0.1860 0.0426 0.162 Uiso 0.50 1 calc PR
N1 N 0.6866(13) 0.1858(5) 0.2707(12) 0.103(6) Uiso 1 1 d G
N3 N 0.7354(8) 0.2276(4) 0.3295(8) 0.103(6) Uiso 1 1 d G
C40 C 0.6587(11) 0.2077(5) 0.2730(10) 0.103(6) Uiso 1 1 d G
H40 H 0.6225 0.2090 0.2535 0.124 Uiso 1 1 calc R
C41 C 0.6806(8) 0.2314(4) 0.3051(8) 0.103(6) Uiso 1 1 d G
C42 C 0.7567(9) 0.2505(4) 0.3556(9) 0.103(6) Uiso 1 1 d G
C43 C 0.7284(11) 0.2749(4) 0.3695(10) 0.103(6) Uiso 1 1 d G
H43 H 0.7426 0.2874 0.3983 0.124 Uiso 1 1 calc R
C44 C 0.6753(12) 0.2804(4) 0.3374(13) 0.103(6) Uiso 1 1 d G
H44 H 0.6564 0.2981 0.3385 0.124 Uiso 1 1 calc R
C45 C 0.6516(9) 0.2557(5) 0.3016(11) 0.103(6) Uiso 1 1 d G
H45 H 0.6179 0.2576 0.2780 0.124 Uiso 1 1 calc R
C46 C 0.8130(11) 0.2477(6) 0.3928(13) 0.103(6) Uiso 1 1 d G
H46A H 0.8330 0.2302 0.3825 0.155 Uiso 0.50 1 calc PR
H46B H 0.8028 0.2473 0.4339 0.155 Uiso 0.50 1 calc PR
H46C H 0.8385 0.2637 0.3852 0.155 Uiso 0.50 1 calc PR
H46D H 0.8165 0.2639 0.4186 0.155 Uiso 0.50 1 calc PR
H46E H 0.8468 0.2468 0.3672 0.155 Uiso 0.50 1 calc PR
H46F H 0.8110 0.2305 0.4159 0.155 Uiso 0.50 1 calc PR
N15 N 0.4409(11) -0.0770(5) 0.2375(12) 0.090(6) Uiso 1 1 d G
C100 C 0.2689(8) -0.1267(6) 0.2891(14) 0.090(6) Uiso 1 1 d G
H10A H 0.2677 -0.1081 0.2710 0.135 Uiso 0.50 1 calc PR
H10B H 0.2499 -0.1259 0.3270 0.135 Uiso 0.50 1 calc PR
H10C H 0.2485 -0.1402 0.2643 0.135 Uiso 0.50 1 calc PR
H10D H 0.2430 -0.1414 0.3038 0.135 Uiso 0.50 1 calc PR
H10E H 0.2608 -0.1236 0.2479 0.135 Uiso 0.50 1 calc PR
H10F H 0.2623 -0.1093 0.3106 0.135 Uiso 0.50 1 calc PR
C101 C 0.3248(9) -0.1349(4) 0.2960(9) 0.090(6) Uiso 1 1 d G
N16 N 0.3642(8) -0.1152(3) 0.2753(7) 0.090(6) Uiso 1 1 d G
C102 C 0.4234(8) -0.1206(4) 0.2786(7) 0.090(6) Uiso 1 1 d G
C103 C 0.4432(10) -0.1456(4) 0.3025(10) 0.090(6) Uiso 1 1 d G
H103 H 0.4836 -0.1492 0.3048 0.108 Uiso 1 1 calc R
C104 C 0.4038(12) -0.1652(4) 0.3232(11) 0.090(6) Uiso 1 1 d G
H104 H 0.4174 -0.1823 0.3396 0.108 Uiso 1 1 calc R
C105 C 0.3446(12) -0.1599(4) 0.3199(10) 0.090(6) Uiso 1 1 d G
H105 H 0.3177 -0.1733 0.3340 0.108 Uiso 1 1 calc R
C106 C 0.4613(9) -0.1003(5) 0.2590(10) 0.090(6) Uiso 1 1 d G
H106 H 0.5020 -0.1032 0.2612 0.108 Uiso 1 1 calc R
C107 C 0.4790(12) -0.0546(5) 0.2136(12) 0.050(13) Uiso 1 1 d G
C108 C 0.5336(12) -0.0603(4) 0.1911(12) 0.068(14) Uiso 1 1 d G
H108 H 0.5467 -0.0791 0.1881 0.082 Uiso 1 1 calc R
C109 C 0.5689(10) -0.0384(5) 0.1728(12) 0.024(11) Uiso 1 1 d G
C110 C 0.5497(12) -0.0108(5) 0.1772(12) 0.083(16) Uiso 1 1 d G
H110 H 0.5739 0.0041 0.1647 0.100 Uiso 1 1 calc R
C111 C 0.4952(12) -0.0051(4) 0.1997(12) 0.045(12) Uiso 1 1 d G
C112 C 0.4598(10) -0.0270(6) 0.2179(12) 0.056(13) Uiso 1 1 d G
H112 H 0.4225 -0.0231 0.2334 0.068 Uiso 1 1 calc R
N14 N 0.6203(9) -0.0465(6) 0.1473(13) 0.102(6) Uiso 1 1 d G
C113 C 0.6443(10) -0.0300(5) 0.1135(12) 0.102(6) Uiso 1 1 d G
H113 H 0.6244 -0.0140 0.0994 0.122 Uiso 1 1 calc R
C114 C 0.7022(9) -0.0357(4) 0.0964(8) 0.102(6) Uiso 1 1 d G
N13 N 0.7265(9) -0.0585(4) 0.1249(8) 0.102(6) Uiso 1 1 d G
C115 C 0.7830(9) -0.0667(4) 0.1128(10) 0.102(6) Uiso 1 1 d G
C116 C 0.8153(9) -0.0520(5) 0.0722(10) 0.102(6) Uiso 1 1 d G
H116 H 0.8540 -0.0575 0.0640 0.122 Uiso 1 1 calc R
C117 C 0.7911(12) -0.0291(5) 0.0437(10) 0.102(6) Uiso 1 1 d G
H117 H 0.8131 -0.0190 0.0160 0.122 Uiso 1 1 calc R
C119 C 0.7345(12) -0.0210(4) 0.0558(10) 0.102(6) Uiso 1 1 d G
H119 H 0.7179 -0.0053 0.0363 0.122 Uiso 1 1 calc R
C120 C 0.8084(11) -0.0900(6) 0.1504(14) 0.102(6) Uiso 1 1 d G
H12A H 0.7782 -0.0975 0.1758 0.153 Uiso 0.50 1 calc PR
H12B H 0.8403 -0.0825 0.1739 0.153 Uiso 0.50 1 calc PR
H12C H 0.8230 -0.1051 0.1255 0.153 Uiso 0.50 1 calc PR
H12D H 0.8495 -0.0926 0.1410 0.153 Uiso 0.50 1 calc PR
H12E H 0.7874 -0.1075 0.1429 0.153 Uiso 0.50 1 calc PR
H12F H 0.8046 -0.0850 0.1913 0.153 Uiso 0.50 1 calc PR
C121 C 0.466(2) 0.0242(8) 0.209(3) 0.181(13) Uiso 1 1 d G
C122 C 0.440(2) 0.0278(9) 0.262(2) 0.181(13) Uiso 1 1 d G
H122 H 0.4349 0.0121 0.2871 0.217 Uiso 1 1 calc R
C123 C 0.422(2) 0.0542(12) 0.2796(19) 0.181(13) Uiso 1 1 d G
H123 H 0.4040 0.0566 0.3163 0.217 Uiso 1 1 calc R
C124 C 0.429(2) 0.0771(8) 0.243(3) 0.181(13) Uiso 1 1 d G
C125 C 0.455(2) 0.0736(9) 0.189(2) 0.181(13) Uiso 1 1 d G
H125 H 0.4603 0.0893 0.1646 0.217 Uiso 1 1 calc R
C126 C 0.474(2) 0.0471(12) 0.1721(19) 0.181(13) Uiso 1 1 d G
H126 H 0.4912 0.0447 0.1354 0.217 Uiso 1 1 calc R
C127 C 0.4132(11) 0.1074(4) 0.2332(11) 0.043(6) Uiso 1 1 d G
C128 C 0.3612(11) 0.1117(4) 0.2621(11) 0.043(6) Uiso 1 1 d G
H128 H 0.3402 0.0962 0.2771 0.051 Uiso 1 1 calc R
C129 C 0.3398(9) 0.1387(5) 0.2691(11) 0.043(6) Uiso 1 1 d G
C130 C 0.3704(11) 0.1615(4) 0.2473(11) 0.043(6) Uiso 1 1 d G
H130 H 0.3558 0.1800 0.2521 0.051 Uiso 1 1 calc R
C131 C 0.4224(11) 0.1572(4) 0.2184(11) 0.043(6) Uiso 1 1 d G
C132 C 0.4438(9) 0.1301(5) 0.2113(10) 0.043(6) Uiso 1 1 d G
H132 H 0.4793 0.1272 0.1916 0.051 Uiso 1 1 calc R
C133 C 0.2481(16) 0.1322(6) 0.3008(12) 0.160(8) Uiso 1 1 d G
H133 H 0.2449 0.1178 0.2724 0.192 Uiso 1 1 calc R
C134 C 0.1981(12) 0.1381(5) 0.3453(10) 0.160(8) Uiso 1 1 d G
N11 N 0.2953(14) 0.1483(8) 0.3049(15) 0.160(8) Uiso 1 1 d G
N12 N 0.2092(11) 0.1609(5) 0.3812(10) 0.160(8) Uiso 1 1 d G
C135 C 0.1689(12) 0.1686(6) 0.4229(11) 0.160(8) Uiso 1 1 d G
C136 C 0.1176(12) 0.1536(7) 0.4287(14) 0.160(8) Uiso 1 1 d G
H136 H 0.0901 0.1588 0.4572 0.192 Uiso 1 1 calc R
C137 C 0.1066(12) 0.1308(7) 0.3927(17) 0.160(8) Uiso 1 1 d G
H137 H 0.0715 0.1205 0.3966 0.192 Uiso 1 1 calc R
C138 C 0.1468(14) 0.1230(6) 0.3510(15) 0.160(8) Uiso 1 1 d G
H138 H 0.1393 0.1075 0.3264 0.192 Uiso 1 1 calc R
C139 C 0.1832(17) 0.1938(7) 0.4503(15) 0.160(8) Uiso 1 1 d G
H13A H 0.2221 0.1997 0.4384 0.240 Uiso 0.50 1 calc PR
H13B H 0.1826 0.1911 0.4924 0.240 Uiso 0.50 1 calc PR
H13C H 0.1550 0.2082 0.4395 0.240 Uiso 0.50 1 calc PR
H13D H 0.1511 0.1997 0.4751 0.240 Uiso 0.50 1 calc PR
H13E H 0.1905 0.2082 0.4211 0.240 Uiso 0.50 1 calc PR
H13F H 0.2182 0.1911 0.4740 0.240 Uiso 0.50 1 calc PR
N9 N 0.4542(12) 0.1785(5) 0.1831(14) 0.108(6) Uiso 1 1 d G
N10 N 0.5142(8) 0.2184(4) 0.1357(9) 0.108(6) Uiso 1 1 d G
C140 C 0.4543(10) 0.2010(5) 0.2089(11) 0.108(6) Uiso 1 1 d G
H140 H 0.4318 0.2040 0.2428 0.130 Uiso 1 1 calc R
C141 C 0.4904(8) 0.2228(4) 0.1850(9) 0.108(6) Uiso 1 1 d G
C142 C 0.5461(9) 0.2373(4) 0.1087(9) 0.108(6) Uiso 1 1 d G
C143 C 0.5626(10) 0.2622(4) 0.1338(11) 0.108(6) Uiso 1 1 d G
H143 H 0.5936 0.2731 0.1191 0.130 Uiso 1 1 calc R
C144 C 0.5295(13) 0.2707(4) 0.1842(12) 0.108(6) Uiso 1 1 d G
H144 H 0.5325 0.2890 0.2003 0.130 Uiso 1 1 calc R
C145 C 0.4894(11) 0.2482(5) 0.2099(10) 0.108(6) Uiso 1 1 d G
H145 H 0.4651 0.2521 0.2420 0.130 Uiso 1 1 calc R
C146 C 0.5847(14) 0.2312(6) 0.0550(12) 0.108(6) Uiso 1 1 d G
H14A H 0.5727 0.2134 0.0373 0.163 Uiso 0.50 1 calc PR
H14B H 0.6254 0.2298 0.0672 0.163 Uiso 0.50 1 calc PR
H14C H 0.5803 0.2463 0.0267 0.163 Uiso 0.50 1 calc PR
H14D H 0.6129 0.2463 0.0501 0.163 Uiso 0.50 1 calc PR
H14E H 0.5602 0.2299 0.0203 0.163 Uiso 0.50 1 calc PR
H14F H 0.6053 0.2134 0.0608 0.163 Uiso 0.50 1 calc PR
N22 N 0.4011(14) -0.0704(5) 0.4759(13) 0.124(7) Uiso 1 1 d G
C201 C 0.4509(15) -0.1113(7) 0.6582(10) 0.124(7) Uiso 1 1 d G
H20G H 0.4322 -0.0929 0.6609 0.186 Uiso 0.50 1 calc PR
H20H H 0.4918 -0.1097 0.6692 0.186 Uiso 0.50 1 calc PR
H20I H 0.4315 -0.1245 0.6843 0.186 Uiso 0.50 1 calc PR
H20J H 0.4715 -0.1252 0.6820 0.186 Uiso 0.50 1 calc PR
H20K H 0.4118 -0.1084 0.6737 0.186 Uiso 0.50 1 calc PR
H20L H 0.4722 -0.0935 0.6587 0.186 Uiso 0.50 1 calc PR
C202 C 0.4471(10) -0.1205(5) 0.6053(10) 0.124(7) Uiso 1 1 d G
N23 N 0.4318(8) -0.1035(4) 0.5588(10) 0.124(7) Uiso 1 1 d G
C203 C 0.4416(9) -0.1126(4) 0.5025(10) 0.124(7) Uiso 1 1 d G
C204 C 0.4666(12) -0.1387(5) 0.4928(12) 0.124(7) Uiso 1 1 d G
H204 H 0.4733 -0.1449 0.4543 0.149 Uiso 1 1 calc R
C205 C 0.4819(13) -0.1557(4) 0.5393(14) 0.124(7) Uiso 1 1 d G
H205 H 0.4990 -0.1735 0.5327 0.149 Uiso 1 1 calc R
C206 C 0.4721(11) -0.1466(4) 0.5956(13) 0.124(7) Uiso 1 1 d G
H206 H 0.4825 -0.1582 0.6274 0.149 Uiso 1 1 calc R
C207 C 0.4236(12) -0.0944(6) 0.4548(10) 0.124(7) Uiso 1 1 d G
H207 H 0.4273 -0.0988 0.4148 0.149 Uiso 1 1 calc R
C208 C 0.3805(11) -0.0488(4) 0.4373(10) 0.036(6) Uiso 1 1 d G
C209 C 0.3537(11) -0.0564(3) 0.3856(11) 0.036(6) Uiso 1 1 d G
H209 H 0.3473 -0.0756 0.3769 0.043 Uiso 1 1 calc R
C210 C 0.3361(11) -0.0358(5) 0.3466(9) 0.036(6) Uiso 1 1 d G
C211 C 0.3453(11) -0.0077(4) 0.3593(10) 0.036(6) Uiso 1 1 d G
H211 H 0.3333 0.0064 0.3327 0.043 Uiso 1 1 calc R
C212 C 0.3722(11) 0.0000(3) 0.4110(11) 0.036(6) Uiso 1 1 d G
C213 C 0.3898(11) -0.0206(5) 0.4500(9) 0.036(6) Uiso 1 1 d G
H213 H 0.4082 -0.0154 0.4853 0.043 Uiso 1 1 calc R
N21 N 0.3160(13) -0.0460(6) 0.2923(9) 0.110(6) Uiso 1 1 d G
C214 C 0.2797(12) -0.0313(5) 0.2628(10) 0.110(6) Uiso 1 1 d G
H214 H 0.2640 -0.0145 0.2783 0.132 Uiso 1 1 calc R
C215 C 0.2642(8) -0.0402(3) 0.2088(9) 0.110(6) Uiso 1 1 d G
N24 N 0.2931(8) -0.0626(4) 0.1833(9) 0.110(6) Uiso 1 1 d G
C216 C 0.2780(10) -0.0713(4) 0.1278(9) 0.110(6) Uiso 1 1 d G
C217 C 0.2340(11) -0.0575(5) 0.0978(9) 0.110(6) Uiso 1 1 d G
H217 H 0.2237 -0.0635 0.0598 0.132 Uiso 1 1 calc R
C218 C 0.2051(11) -0.0352(5) 0.1233(12) 0.110(6) Uiso 1 1 d G
H218 H 0.1750 -0.0258 0.1027 0.132 Uiso 1 1 calc R
C219 C 0.2202(10) -0.0265(4) 0.1788(12) 0.110(6) Uiso 1 1 d G
H219 H 0.2004 -0.0112 0.1962 0.132 Uiso 1 1 calc R
C220 C 0.3198(14) -0.0964(6) 0.1120(12) 0.110(6) Uiso 1 1 d G
H22A H 0.3456 -0.1003 0.1448 0.165 Uiso 0.50 1 calc PR
H22B H 0.3430 -0.0913 0.0781 0.165 Uiso 0.50 1 calc PR
H22C H 0.2967 -0.1131 0.1032 0.165 Uiso 0.50 1 calc PR
H22D H 0.3113 -0.1028 0.0726 0.165 Uiso 0.50 1 calc PR
H22E H 0.3139 -0.1118 0.1393 0.165 Uiso 0.50 1 calc PR
H22F H 0.3602 -0.0900 0.1142 0.165 Uiso 0.50 1 calc PR
C221 C 0.383(2) 0.0299(7) 0.423(2) 0.159(12) Uiso 1 1 d G
C222 C 0.4201(19) 0.0367(9) 0.469(2) 0.159(12) Uiso 1 1 d G
H222 H 0.4410 0.0223 0.4883 0.191 Uiso 1 1 calc R
C223 C 0.4262(18) 0.0645(11) 0.4861(17) 0.159(12) Uiso 1 1 d G
H223 H 0.4514 0.0691 0.5174 0.191 Uiso 1 1 calc R
C224 C 0.396(2) 0.0855(7) 0.458(2) 0.159(12) Uiso 1 1 d G
C225 C 0.3587(19) 0.0787(9) 0.412(2) 0.159(12) Uiso 1 1 d G
H225 H 0.3378 0.0931 0.3925 0.191 Uiso 1 1 calc R
C226 C 0.3526(18) 0.0510(11) 0.3946(17) 0.159(12) Uiso 1 1 d G
H226 H 0.3275 0.0463 0.3634 0.191 Uiso 1 1 calc R
C227 C 0.4035(12) 0.1141(4) 0.4696(12) 0.053(6) Uiso 1 1 d G
C228 C 0.4373(12) 0.1213(5) 0.5172(11) 0.053(6) Uiso 1 1 d G
H228 H 0.4536 0.1070 0.5410 0.064 Uiso 1 1 calc R
C229 C 0.4474(11) 0.1494(6) 0.5301(10) 0.053(6) Uiso 1 1 d G
C230 C 0.4236(12) 0.1702(4) 0.4953(12) 0.053(6) Uiso 1 1 d G
H230 H 0.4305 0.1894 0.5041 0.064 Uiso 1 1 calc R
C231 C 0.3897(12) 0.1630(5) 0.4476(11) 0.053(6) Uiso 1 1 d G
C232 C 0.3797(11) 0.1350(6) 0.4348(10) 0.053(6) Uiso 1 1 d G
H232 H 0.3565 0.1300 0.4022 0.064 Uiso 1 1 calc R
N19 N 0.4820(9) 0.1594(5) 0.5804(10) 0.054(10) Uiso 1 1 d G
C233 C 0.4822(8) 0.1454(4) 0.6252(11) 0.082(15) Uiso 1 1 d G
H233 H 0.4569 0.1300 0.6309 0.099 Uiso 1 1 calc R
C234 C 0.5257(7) 0.1548(3) 0.6705(8) 0.094(8) Uiso 1 1 d G
N20 N 0.5579(7) 0.1785(3) 0.6564(7) 0.094(8) Uiso 1 1 d G
C235 C 0.5986(7) 0.1890(4) 0.6954(8) 0.094(8) Uiso 1 1 d G
C236 C 0.6071(9) 0.1758(5) 0.7484(8) 0.094(8) Uiso 1 1 d G
H236 H 0.6349 0.1829 0.7750 0.113 Uiso 1 1 calc R
C237 C 0.5750(11) 0.1521(5) 0.7625(8) 0.094(8) Uiso 1 1 d G
H237 H 0.5808 0.1431 0.7987 0.113 Uiso 1 1 calc R
C238 C 0.5343(10) 0.1416(4) 0.7235(9) 0.094(8) Uiso 1 1 d G
H238 H 0.5123 0.1254 0.7332 0.113 Uiso 1 1 calc R
C239 C 0.6253(10) 0.2140(4) 0.6763(12) 0.055(3) Uiso 1 1 d G
H23A H 0.6114 0.2186 0.6373 0.083 Uiso 0.50 1 calc PR
H23B H 0.6675 0.2115 0.6757 0.083 Uiso 0.50 1 calc PR
H23C H 0.6155 0.2294 0.7028 0.083 Uiso 0.50 1 calc PR
H23D H 0.6515 0.2210 0.7066 0.083 Uiso 0.50 1 calc PR
H23E H 0.5955 0.2282 0.6682 0.083 Uiso 0.50 1 calc PR
H23F H 0.6474 0.2103 0.6410 0.083 Uiso 0.50 1 calc PR
N17 N 0.3585(10) 0.1839(4) 0.4113(8) 0.055(3) Uiso 1 1 d G
N18 N 0.3099(6) 0.2190(3) 0.3359(6) 0.055(3) Uiso 1 1 d G
C240 C 0.3863(8) 0.2049(4) 0.4030(7) 0.055(3) Uiso 1 1 d G
H240 H 0.4216 0.2081 0.4233 0.066 Uiso 1 1 calc R
C241 C 0.3647(6) 0.2249(3) 0.3614(6) 0.055(3) Uiso 1 1 d G
C242 C 0.2900(7) 0.2380(3) 0.3014(7) 0.055(3) Uiso 1 1 d G
C243 C 0.3178(9) 0.2610(3) 0.2792(8) 0.055(3) Uiso 1 1 d G
H243 H 0.3043 0.2704 0.2455 0.066 Uiso 1 1 calc R
C244 C 0.3693(9) 0.2701(3) 0.3106(10) 0.055(3) Uiso 1 1 d G
H244 H 0.3874 0.2876 0.3033 0.066 Uiso 1 1 calc R
C245 C 0.3925(7) 0.2495(4) 0.3563(9) 0.055(3) Uiso 1 1 d G
H245 H 0.4250 0.2540 0.3799 0.066 Uiso 1 1 calc R
C246 C 0.2355(9) 0.2309(5) 0.2639(10) 0.055(3) Uiso 1 1 d G
H24A H 0.2159 0.2145 0.2801 0.083 Uiso 0.50 1 calc PR
H24B H 0.2475 0.2269 0.2241 0.083 Uiso 0.50 1 calc PR
H24C H 0.2089 0.2470 0.2641 0.083 Uiso 0.50 1 calc PR
H24D H 0.2323 0.2445 0.2321 0.083 Uiso 0.50 1 calc PR
H24E H 0.2007 0.2320 0.2880 0.083 Uiso 0.50 1 calc PR
H24F H 0.2393 0.2120 0.2481 0.083 Uiso 0.50 1 calc PR
N30 N 0.6482(12) -0.0629(5) 0.5177(13) 0.103(6) Uiso 1 1 d G
N31 N 0.7275(9) -0.1005(3) 0.4867(8) 0.103(6) Uiso 1 1 d G
C301 C 0.8245(9) -0.1107(6) 0.4729(15) 0.103(6) Uiso 1 1 d G
H30A H 0.8287 -0.0912 0.4857 0.154 Uiso 0.50 1 calc PR
H30B H 0.8410 -0.1127 0.4341 0.154 Uiso 0.50 1 calc PR
H30C H 0.8450 -0.1231 0.4999 0.154 Uiso 0.50 1 calc PR
H30D H 0.8477 -0.1268 0.4608 0.154 Uiso 0.50 1 calc PR
H30E H 0.8355 -0.1052 0.5124 0.154 Uiso 0.50 1 calc PR
H30F H 0.8315 -0.0949 0.4465 0.154 Uiso 0.50 1 calc PR
C302 C 0.7651(9) -0.1179(4) 0.4714(9) 0.103(6) Uiso 1 1 d G
C303 C 0.6700(9) -0.1082(4) 0.4857(8) 0.103(6) Uiso 1 1 d G
C304 C 0.6518(10) -0.1337(5) 0.4680(11) 0.103(6) Uiso 1 1 d G
H304 H 0.6115 -0.1378 0.4677 0.123 Uiso 1 1 calc R
C305 C 0.6908(13) -0.1537(4) 0.4503(12) 0.103(6) Uiso 1 1 d G
H305 H 0.6780 -0.1715 0.4369 0.123 Uiso 1 1 calc R
C306 C 0.7476(12) -0.1474(4) 0.4526(10) 0.103(6) Uiso 1 1 d G
H306 H 0.7760 -0.1610 0.4428 0.123 Uiso 1 1 calc R
C307 C 0.6278(10) -0.0870(5) 0.5018(11) 0.103(6) Uiso 1 1 d G
H307 H 0.5873 -0.0906 0.5007 0.123 Uiso 1 1 calc R
C308 C 0.6034(10) -0.0418(4) 0.5326(11) 0.036(6) Uiso 1 1 d G
C309 C 0.5494(11) -0.0457(4) 0.5580(11) 0.036(6) Uiso 1 1 d G
H309 H 0.5366 -0.0640 0.5678 0.043 Uiso 1 1 calc R
C310 C 0.5140(9) -0.0227(5) 0.5690(11) 0.036(6) Uiso 1 1 d G
C311 C 0.5327(11) 0.0042(4) 0.5547(11) 0.036(6) Uiso 1 1 d G
H311 H 0.5085 0.0199 0.5622 0.043 Uiso 1 1 calc R
C312 C 0.5867(11) 0.0080(4) 0.5293(11) 0.036(6) Uiso 1 1 d G
C313 C 0.6220(9) -0.0150(5) 0.5183(11) 0.036(6) Uiso 1 1 d G
H313 H 0.6589 -0.0123 0.5010 0.043 Uiso 1 1 calc R
C314 C 0.4321(8) -0.0192(4) 0.6204(9) 0.037(11) Uiso 1 1 d G
H314 H 0.4494 -0.0017 0.6300 0.045 Uiso 1 1 calc R
N28 N 0.4619(8) -0.0365(5) 0.5883(11) 0.089(6) Uiso 1 1 d G
N29 N 0.3533(8) -0.0482(3) 0.6158(7) 0.089(6) Uiso 1 1 d G
C315 C 0.3784(8) -0.0244(3) 0.6408(7) 0.089(6) Uiso 1 1 d G
C316 C 0.3018(8) -0.0558(4) 0.6288(9) 0.089(6) Uiso 1 1 d G
C317 C 0.2671(8) -0.0393(5) 0.6700(9) 0.089(6) Uiso 1 1 d G
H317 H 0.2291 -0.0449 0.6806 0.107 Uiso 1 1 calc R
C318 C 0.2903(10) -0.0168(5) 0.6911(10) 0.089(6) Uiso 1 1 d G
H318 H 0.2664 -0.0052 0.7143 0.107 Uiso 1 1 calc R
C319 C 0.3514(11) -0.0076(4) 0.6824(9) 0.089(6) Uiso 1 1 d G
H319 H 0.3694 0.0076 0.7022 0.107 Uiso 1 1 calc R
C320 C 0.2733(10) -0.0801(5) 0.5953(13) 0.089(6) Uiso 1 1 d G
H32A H 0.3020 -0.0888 0.5700 0.134 Uiso 0.50 1 calc PR
H32B H 0.2411 -0.0728 0.5719 0.134 Uiso 0.50 1 calc PR
H32C H 0.2586 -0.0940 0.6228 0.134 Uiso 0.50 1 calc PR
H32D H 0.2324 -0.0816 0.6065 0.134 Uiso 0.50 1 calc PR
H32E H 0.2934 -0.0976 0.6045 0.134 Uiso 0.50 1 calc PR
H32F H 0.2759 -0.0764 0.5536 0.134 Uiso 0.50 1 calc PR
C321 C 0.5974(14) 0.0403(5) 0.5265(14) 0.089(6) Uiso 1 1 d G
C322 C 0.6367(14) 0.0396(5) 0.4810(14) 0.089(6) Uiso 1 1 d G
H322 H 0.6508 0.0221 0.4672 0.106 Uiso 1 1 calc R
C323 C 0.6555(13) 0.0644(7) 0.4558(12) 0.089(6) Uiso 1 1 d G
H323 H 0.6824 0.0639 0.4247 0.106 Uiso 1 1 calc R
C324 C 0.6349(14) 0.0900(5) 0.4760(14) 0.089(6) Uiso 1 1 d G
C325 C 0.5956(14) 0.0907(5) 0.5214(14) 0.089(6) Uiso 1 1 d G
H325 H 0.5815 0.1082 0.5352 0.106 Uiso 1 1 calc R
C326 C 0.5768(13) 0.0659(7) 0.5466(13) 0.089(6) Uiso 1 1 d G
H326 H 0.5500 0.0664 0.5777 0.106 Uiso 1 1 calc R
C327 C 0.6496(15) 0.1215(5) 0.4718(14) 0.089(6) Uiso 1 1 d G
C328 C 0.6989(13) 0.1274(6) 0.4395(14) 0.089(6) Uiso 1 1 d G
H328 H 0.7234 0.1126 0.4270 0.106 Uiso 1 1 calc R
C329 C 0.7122(12) 0.1550(7) 0.4254(13) 0.089(6) Uiso 1 1 d G
C330 C 0.6764(15) 0.1767(5) 0.4437(14) 0.089(6) Uiso 1 1 d G
H330 H 0.6855 0.1955 0.4341 0.106 Uiso 1 1 calc R
C331 C 0.6271(14) 0.1707(6) 0.4759(14) 0.089(6) Uiso 1 1 d G
C332 C 0.6137(12) 0.1431(7) 0.4900(13) 0.089(6) Uiso 1 1 d G
H332 H 0.5801 0.1391 0.5120 0.106 Uiso 1 1 calc R
N27 N 0.8405(6) 0.1736(3) 0.3149(6) 0.064(5) Uiso 1 1 d G
N26 N 0.7628(8) 0.1609(3) 0.3943(7) 0.064(5) Uiso 1 1 d G
C333 C 0.8104(8) 0.1484(3) 0.3946(7) 0.064(5) Uiso 1 1 d G
H333 H 0.8180 0.1341 0.4222 0.077 Uiso 1 1 calc R
C334 C 0.8532(7) 0.1556(3) 0.3532(6) 0.064(5) Uiso 1 1 d G
C335 C 0.8755(7) 0.1834(3) 0.2753(7) 0.064(5) Uiso 1 1 d G
C336 C 0.9326(7) 0.1698(4) 0.2704(8) 0.064(5) Uiso 1 1 d G
H336 H 0.9594 0.1755 0.2416 0.077 Uiso 1 1 calc R
C337 C 0.9459(7) 0.1486(4) 0.3087(9) 0.064(5) Uiso 1 1 d G
H337 H 0.9822 0.1392 0.3060 0.077 Uiso 1 1 calc R
C338 C 0.9088(8) 0.1414(3) 0.3488(8) 0.064(5) Uiso 1 1 d G
H338 H 0.9183 0.1268 0.3752 0.077 Uiso 1 1 calc R
C339 C 0.8591(10) 0.2066(4) 0.2369(9) 0.064(5) Uiso 1 1 d G
H33A H 0.8199 0.2130 0.2465 0.097 Uiso 0.50 1 calc PR
H33B H 0.8601 0.2003 0.1966 0.097 Uiso 0.50 1 calc PR
H33C H 0.8865 0.2222 0.2421 0.097 Uiso 0.50 1 calc PR
H33D H 0.8911 0.2106 0.2103 0.097 Uiso 0.50 1 calc PR
H33E H 0.8509 0.2233 0.2602 0.097 Uiso 0.50 1 calc PR
H33F H 0.8245 0.2014 0.2147 0.097 Uiso 0.50 1 calc PR
C340 C 0.5821(11) 0.2105(7) 0.4680(16) 0.116(19) Uiso 1 1 d G
H340 H 0.5993 0.2105 0.4307 0.139 Uiso 1 1 calc R
N25 N 0.5881(13) 0.1921(5) 0.5026(15) 0.108(7) Uiso 1 1 d G
N32 N 0.5172(9) 0.2304(4) 0.5468(9) 0.108(7) Uiso 1 1 d G
C341 C 0.5428(9) 0.2346(4) 0.4909(9) 0.108(7) Uiso 1 1 d G
C342 C 0.4847(9) 0.2512(4) 0.5635(10) 0.108(7) Uiso 1 1 d G
C343 C 0.4647(10) 0.2739(4) 0.5329(12) 0.108(7) Uiso 1 1 d G
H343 H 0.4321 0.2845 0.5451 0.130 Uiso 1 1 calc R
C344 C 0.4968(13) 0.2808(4) 0.4807(12) 0.108(7) Uiso 1 1 d G
H344 H 0.4912 0.2980 0.4606 0.130 Uiso 1 1 calc R
C345 C 0.5402(12) 0.2585(5) 0.4603(10) 0.108(7) Uiso 1 1 d G
H345 H 0.5641 0.2615 0.4275 0.130 Uiso 1 1 calc R
C346 C 0.4468(14) 0.2466(6) 0.6184(12) 0.108(7) Uiso 1 1 d G
H34A H 0.4613 0.2304 0.6400 0.162 Uiso 0.50 1 calc PR
H34B H 0.4065 0.2433 0.6067 0.162 Uiso 0.50 1 calc PR
H34C H 0.4488 0.2634 0.6430 0.162 Uiso 0.50 1 calc PR
H34D H 0.4164 0.2610 0.6198 0.162 Uiso 0.50 1 calc PR
H34E H 0.4712 0.2481 0.6531 0.162 Uiso 0.50 1 calc PR
H34F H 0.4289 0.2280 0.6168 0.162 Uiso 0.50 1 calc PR
Cu1 Cu 0.5028(4) 0.17793(16) 0.1120(3) 0.114(3) Uani 1 1 d .
Cu2 Cu 0.2889(4) 0.17976(17) 0.3661(4) 0.146(4) Uani 1 1 d .
Cu3 Cu 0.5366(3) 0.19260(13) 0.5707(3) 0.098(3) Uani 1 1 d .
Cu4 Cu 0.7587(3) 0.18876(13) 0.3223(3) 0.083(2) Uani 1 1 d .
Cu5 Cu 0.6736(3) -0.07366(17) 0.1820(3) 0.106(3) Uani 1 1 d .
Cu6 Cu 0.3486(3) -0.07678(12) 0.2395(3) 0.070(2) Uani 1 1 d .
Cu7 Cu 0.4066(3) -0.06684(12) 0.5654(3) 0.072(2) Uani 1 1 d .
Cu8 Cu 0.7361(3) -0.06274(11) 0.5048(3) 0.072(2) Uani 1 1 d .
Au1 Au 0.52329(12) 0.15898(6) 0.34622(13) 0.1326(12) Uani 1 1 d D
Au2 Au 0.53431(11) 0.05484(6) 0.36286(11) 0.1106(11) Uani 1 1 d U
Au3 Au 0.54087(12) -0.05000(8) 0.37712(12) 0.1523(15) Uani 1 1 d .
C400 C 0.524(2) 0.1989(7) 0.3401(19) 0.055(3) Uiso 1 1 d .
C401 C 0.532(2) 0.1177(9) 0.361(2) 0.055(3) Uiso 1 1 d .
C402 C 0.537(2) -0.0180(8) 0.368(2) 0.055(3) Uiso 1 1 d .
C403 C 0.540(2) -0.0930(8) 0.3780(19) 0.055(3) Uiso 1 1 d .
N400 N 0.5158(14) 0.2188(2) 0.3278(14) 0.055(3) Uiso 1 1 d D
N401 N 0.5327(17) 0.0939(7) 0.3581(16) 0.055(3) Uiso 1 1 d .
N402 N 0.5374(18) 0.0134(6) 0.3675(17) 0.055(3) Uiso 1 1 d .
N403 N 0.5174(14) -0.1180(6) 0.3804(14) 0.055(3) Uiso 1 1 d .

loop_
_atom_site_aniso_label
_atom_site_aniso_U_11
_atom_site_aniso_U_22
_atom_site_aniso_U_33
_atom_site_aniso_U_23
_atom_site_aniso_U_13
_atom_site_aniso_U_12
Cu1 0.102(7) 0.153(7) 0.087(7) 0.034(5) -0.042(6) -0.033(5)
Cu2 0.134(9) 0.151(7) 0.154(10) -0.019(6) -0.012(7) 0.077(6)
Cu3 0.090(6) 0.099(5) 0.104(7) -0.023(5) 0.006(5) -0.022(4)
Cu4 0.069(6) 0.098(5) 0.083(7) 0.014(4) -0.016(5) -0.021(4)
Cu5 0.030(5) 0.211(8) 0.077(7) -0.058(6) -0.025(5) 0.039(5)
Cu6 0.059(5) 0.092(5) 0.060(6) -0.020(4) -0.005(4) -0.010(4)
Cu7 0.055(5) 0.105(5) 0.055(6) 0.028(4) -0.025(4) -0.021(4)
Cu8 0.057(5) 0.065(4) 0.093(6) 0.000(4) -0.031(5) 0.000(4)
Au1 0.069(2) 0.229(3) 0.100(3) -0.003(2) -0.0282(17) 0.023(2)
Au2 0.0477(18) 0.237(3) 0.0466(19) 0.0074(18) -0.0352(14) 0.0010(18)
Au3 0.077(2) 0.283(4) 0.096(3) -0.035(3) -0.063(2) -0.018(2)

loop_
_atom_type_symbol
_atom_type_description
_atom_type_scat_dispersion_real
_atom_type_scat_dispersion_imag
_atom_type_scat_source
C C 0.0181 0.0091 'International Tables Vol C Tables 4.2.6.8 and 6.1.1.4'
H H 0.0000 0.0000 'International Tables Vol C Tables 4.2.6.8 and 6.1.1.4'
B B 0.0090 0.0039 'International Tables Vol C Tables 4.2.6.8 and 6.1.1.4'
N N 0.0311 0.0180 'International Tables Vol C Tables 4.2.6.8 and 6.1.1.4'
F F 0.0727 0.0534 'International Tables Vol C Tables 4.2.6.8 and 6.1.1.4'
Cu Cu -1.9646 0.5888 'International Tables Vol C Tables 4.2.6.8 and 6.1.1.4'
Au Au -4.4197 7.2980 'International Tables Vol C Tables 4.2.6.8 and 6.1.1.4'
Sb Sb -0.0562 5.8946 'International Tables Vol C Tables 4.2.6.8 and 6.1.1.4'
O O 0.0492 0.0322 'International Tables Vol C Tables 4.2.6.8 and 6.1.1.4'

loop_
_geom_angle_atom_site_label_1
_geom_angle_atom_site_label_2
_geom_angle_atom_site_label_3
_geom_angle
C2 N6 C3 119.3
C2 N6 Cu5 129.1(10)
C3 N6 Cu5 111.7(10)
C7 N5 C8 118(2)
C7 N5 Cu5 111.7(6)
C8 N5 Cu5 130(2)
C2 C1 H1A 109.5
C2 C1 H1B 109.5
H1A C1 H1B 109.5
C2 C1 H1C 109.5
H1A C1 H1C 109.5
H1B C1 H1C 109.5
C2 C1 H1D 109.5
H1A C1 H1D 141.1
H1B C1 H1D 56.3
H1C C1 H1D 56.3
C2 C1 H1E 109.5
H1A C1 H1E 56.3
H1B C1 H1E 141.1
H1C C1 H1E 56.3
H1D C1 H1E 109.5
C2 C1 H1F 109.5
H1A C1 H1F 56.3
H1B C1 H1F 56.3
H1C C1 H1F 141.1
H1D C1 H1F 109.5
H1E C1 H1F 109.5
N6 C2 C1 120.4
N6 C2 C6 120.4
C1 C2 C6 119.2
C4 C3 N6 123.0
C4 C3 C7 119.8
N6 C3 C7 117.1
C3 C4 C5 120.7
C3 C4 H4 119.6
C5 C4 H4 119.6
C6 C5 C4 118.2
C6 C5 H5 120.9
C4 C5 H5 120.9
C5 C6 C2 118.3
C5 C6 H6 120.9
C2 C6 H6 120.9
N5 C7 C3 116.6
N5 C7 H7 121.7
C3 C7 H7 121.7
C9 C8 C13 120.0
C9 C8 N5 120(2)
C13 C8 N5 120(2)
C8 C9 C10 120.0
C8 C9 H9 120.0
C10 C9 H9 120.0
C11 C10 C9 120.0
C11 C10 N7 127.9(18)
C9 C10 N7 111.9(18)
C12 C11 C10 120.0
C12 C11 H11 120.0
C10 C11 H11 120.0
C11 C12 C13 120.0
C11 C12 C21 128(2)
C13 C12 C21 112(2)
C12 C13 C8 120.0
C12 C13 H13 120.0
C8 C13 H13 120.0
C14 N7 C10 118.1(16)
C14 N7 Cu8 105.5(4)
C10 N7 Cu8 133.1(17)
C16 N8 C15 121.1
C16 N8 Cu8 129.7(6)
C15 N8 Cu8 109.2(6)
N7 C14 C15 124.4
N7 C14 H14 117.8
C15 C14 H14 117.8
C14 C15 N8 112.7
C14 C15 C19 123.0
N8 C15 C19 124.3
N8 C16 C17 120.6
N8 C16 C20 119.3
C17 C16 C20 119.6
C18 C17 C16 117.4
C18 C17 H17 121.3
C16 C17 H17 121.3
C17 C18 C19 125.8
C17 C18 H18 117.1
C19 C18 H18 117.1
C15 C19 C18 110.3
C15 C19 H19 124.9
C18 C19 H19 124.9
C16 C20 H20A 109.5
C16 C20 H20B 109.5
H20A C20 H20B 109.5
C16 C20 H20C 109.5
H20A C20 H20C 109.5
H20B C20 H20C 109.5
C16 C20 H20D 109.5
H20A C20 H20D 141.1
H20B C20 H20D 56.3
H20C C20 H20D 56.3
C16 C20 H20E 109.5
H20A C20 H20E 56.3
H20B C20 H20E 141.1
H20C C20 H20E 56.3
H20D C20 H20E 109.5
C16 C20 H20F 109.5
H20A C20 H20F 56.3
H20B C20 H20F 56.3
H20C C20 H20F 141.1
H20D C20 H20F 109.5
H20E C20 H20F 109.5
C22 C21 C26 120.0
C22 C21 C12 127(3)
C26 C21 C12 112(3)
C21 C22 C23 120.0
C21 C22 H22 120.0
C23 C22 H22 120.0
C22 C23 C24 120.0
C22 C23 H23 120.0
C24 C23 H23 120.0
C23 C24 C25 120.0
C23 C24 C27 118(3)
C25 C24 C27 122(3)
C26 C25 C24 120.0
C26 C25 H25 120.0
C24 C25 H25 120.0
C25 C26 C21 120.0
C25 C26 H26 120.0
C21 C26 H26 120.0
C28 C27 C32 120.0
C28 C27 C24 124(3)
C32 C27 C24 116(3)
C29 C28 C27 120.0
C29 C28 H28 120.0
C27 C28 H28 120.0
N2 C29 C28 117(3)
N2 C29 C30 123(3)
C28 C29 C30 120.0
C31 C30 C29 120.0
C31 C30 H30 120.0
C29 C30 H30 120.0
C30 C31 C32 120.0
C30 C31 N1 121(3)
C32 C31 N1 119(3)
C31 C32 C27 120.0
C31 C32 H32 120.0
C27 C32 H32 120.0
C34 N4 C35 131.2
C34 N4 Cu1 111.1(8)
C35 N4 Cu1 117.7(8)
C33 N2 C29 127(2)
C33 N2 Cu1 113.2(6)
C29 N2 Cu1 120(2)
N2 C33 C34 118.1
N2 C33 H33 120.9
C34 C33 H33 120.9
N4 C34 C33 121.5
N4 C34 C38 115.2
C33 C34 C38 123.3
N4 C35 C39 124.0
N4 C35 C36 114.9
C39 C35 C36 121.0
C37 C36 C35 118.1
C37 C36 H36 120.9
C35 C36 H36 120.9
C38 C37 C36 120.1
C38 C37 H37 119.9
C36 C37 H37 119.9
C37 C38 C34 120.4
C37 C38 H38 119.8
C34 C38 H38 119.8
C35 C39 H39A 109.5
C35 C39 H39B 109.5
H39A C39 H39B 109.5
C35 C39 H39C 109.5
H39A C39 H39C 109.5
H39B C39 H39C 109.5
C35 C39 H39D 109.5
H39A C39 H39D 141.1
H39B C39 H39D 56.3
H39C C39 H39D 56.3
C35 C39 H39E 109.5
H39A C39 H39E 56.3
H39B C39 H39E 141.1
H39C C39 H39E 56.3
H39D C39 H39E 109.5
C35 C39 H39F 109.5
H39A C39 H39F 56.3
H39B C39 H39F 56.3
H39C C39 H39F 141.1
H39D C39 H39F 109.5
H39E C39 H39F 109.5
C40 N1 C31 117(2)
C40 N1 Cu4 110.0(5)
C31 N1 Cu4 132(2)
C42 N3 C41 114.0
C42 N3 Cu4 135.8(9)
C41 N3 Cu4 110.0(9)
N1 C40 C41 120.5
N1 C40 H40 119.8
C41 C40 H40 119.8
C45 C41 N3 126.1
C45 C41 C40 118.3
N3 C41 C40 114.8
N3 C42 C43 128.4
N3 C42 C46 118.6
C43 C42 C46 110.0
C42 C43 C44 115.7
C42 C43 H43 122.1
C44 C43 H43 122.1
C43 C44 C45 115.7
C43 C44 H44 122.2
C45 C44 H44 122.2
C41 C45 C44 117.0
C41 C45 H45 121.5
C44 C45 H45 121.5
C42 C46 H46A 109.5
C42 C46 H46B 109.5
H46A C46 H46B 109.5
C42 C46 H46C 109.5
H46A C46 H46C 109.5
H46B C46 H46C 109.5
C42 C46 H46D 109.5
H46A C46 H46D 141.1
H46B C46 H46D 56.3
H46C C46 H46D 56.3
C42 C46 H46E 109.5
H46A C46 H46E 56.3
H46B C46 H46E 141.1
H46C C46 H46E 56.3
H46D C46 H46E 109.5
C42 C46 H46F 109.5
H46A C46 H46F 56.3
H46B C46 H46F 56.3
H46C C46 H46F 141.1
H46D C46 H46F 109.5
H46E C46 H46F 109.5
C106 N15 C107 122.6(19)
C106 N15 Cu6 110.9(5)
C107 N15 Cu6 127(2)
C101 C100 H10A 109.5
C101 C100 H10B 109.5
H10A C100 H10B 109.5
C101 C100 H10C 109.5
H10A C100 H10C 109.5
H10B C100 H10C 109.5
C101 C100 H10D 109.5
H10A C100 H10D 141.1
H10B C100 H10D 56.3
H10C C100 H10D 56.3
C101 C100 H10E 109.5
H10A C100 H10E 56.3
H10B C100 H10E 141.1
H10C C100 H10E 56.3
H10D C100 H10E 109.5
C101 C100 H10F 109.5
H10A C100 H10F 56.3
H10B C100 H10F 56.3
H10C C100 H10F 141.1
H10D C100 H10F 109.5
H10E C100 H10F 109.5
C100 C101 N16 112.9
C100 C101 C105 127.1
N16 C101 C105 120.0
C102 N16 C101 120.0
C102 N16 Cu6 110.9(8)
C101 N16 Cu6 129.1(8)
C106 C102 C103 121.6
C106 C102 N16 118.4
C103 C102 N16 120.0
C104 C103 C102 120.0
C104 C103 H103 120.0
C102 C103 H103 120.0
C103 C104 C105 120.0
C103 C104 H104 120.0
C105 C104 H104 120.0
C104 C105 C101 120.0
C104 C105 H105 120.0
C101 C105 H105 120.0
N15 C106 C102 119.6
N15 C106 H106 120.2
C102 C106 H106 120.2
C108 C107 C112 120.0
C108 C107 N15 122(2)
C112 C107 N15 118(2)
C109 C108 C107 120.0
C109 C108 H108 120.0
C107 C108 H108 120.0
N14 C109 C108 115(2)
N14 C109 C110 125(2)
C108 C109 C110 120.0
C109 C110 C111 120.0
C109 C110 H110 120.0
C111 C110 H110 120.0
C110 C111 C112 120.0
C110 C111 C121 128(3)
C112 C111 C121 112(3)
C111 C112 C107 120.0
C111 C112 H112 120.0
C107 C112 H112 120.0
C113 N14 C109 119(2)
C113 N14 Cu5 113.4(7)
C109 N14 Cu5 123(2)
N14 C113 C114 118.6
N14 C113 H113 120.7
C114 C113 H113 120.7
C119 C114 N13 120.0
C119 C114 C113 126.8
N13 C114 C113 113.2
C114 N13 C115 120.0
C114 N13 Cu5 111.2(9)
C115 N13 Cu5 128.7(9)
N13 C115 C116 120.0
N13 C115 C120 116.6
C116 C115 C120 123.1
C115 C116 C117 120.0
C115 C116 H116 120.0
C117 C116 H116 120.0
C119 C117 C116 120.0
C119 C117 H117 120.0
C116 C117 H117 120.0
C114 C119 C117 120.0
C114 C119 H119 120.0
C117 C119 H119 120.0
C115 C120 H12A 109.5
C115 C120 H12B 109.5
H12A C120 H12B 109.5
C115 C120 H12C 109.5
H12A C120 H12C 109.5
H12B C120 H12C 109.5
C115 C120 H12D 109.5
H12A C120 H12D 141.1
H12B C120 H12D 56.3
H12C C120 H12D 56.3
C115 C120 H12E 109.5
H12A C120 H12E 56.3
H12B C120 H12E 141.1
H12C C120 H12E 56.3
H12D C120 H12E 109.5
C115 C120 H12F 109.5
H12A C120 H12F 56.3
H12B C120 H12F 56.3
H12C C120 H12F 141.1
H12D C120 H12F 109.5
H12E C120 H12F 109.5
C122 C121 C126 120.0
C122 C121 C111 114(4)
C126 C121 C111 125(4)
C121 C122 C123 120.0
C121 C122 H122 120.0
C123 C122 H122 120.0
C124 C123 C122 120.0
C124 C123 H123 120.0
C122 C123 H123 120.0
C123 C124 C125 120.0
C123 C124 C127 144(4)
C125 C124 C127 95(4)
C126 C125 C124 120.0
C126 C125 H125 120.0
C124 C125 H125 120.0
C125 C126 C121 120.0
C125 C126 H126 120.0
C121 C126 H126 120.0
C128 C127 C132 120.0
C128 C127 C124 106(3)
C132 C127 C124 133(3)
C127 C128 C129 120.0
C127 C128 H128 120.0
C129 C128 H128 120.0
C128 C129 C130 120.0
C128 C129 N11 129(2)
C130 C129 N11 110(2)
C131 C130 C129 120.0
C131 C130 H130 120.0
C129 C130 H130 120.0
C130 C131 C132 120.0
C130 C131 N9 126(2)
C132 C131 N9 113(2)
C131 C132 C127 120.0
C131 C132 H132 120.0
C127 C132 H132 120.0
N11 C133 C134 116.7
N11 C133 H133 121.6
C134 C133 H133 121.6
N12 C134 C138 120.0
N12 C134 C133 113.4
C138 C134 C133 126.6
C133 N11 C129 112(3)
C133 N11 Cu2 113.9(8)
C129 N11 Cu2 134(3)
C135 N12 C134 120.0
C135 N12 Cu2 126.5(11)
C134 N12 Cu2 113.5(10)
N12 C135 C136 120.0
N12 C135 C139 112.7
C136 C135 C139 126.9
C137 C136 C135 120.0
C137 C136 H136 120.0
C135 C136 H136 120.0
C136 C137 C138 120.0
C136 C137 H137 120.0
C138 C137 H137 120.0
C134 C138 C137 120.0
C134 C138 H138 120.0
C137 C138 H138 120.0
C135 C139 H13A 109.5
C135 C139 H13B 109.5
H13A C139 H13B 109.5
C135 C139 H13C 109.5
H13A C139 H13C 109.5
H13B C139 H13C 109.5
C135 C139 H13D 109.5
H13A C139 H13D 141.1
H13B C139 H13D 56.3
H13C C139 H13D 56.3
C135 C139 H13E 109.5
H13A C139 H13E 56.3
H13B C139 H13E 141.1
H13C C139 H13E 56.3
H13D C139 H13E 109.5
C135 C139 H13F 109.5
H13A C139 H13F 56.3
H13B C139 H13F 56.3
H13C C139 H13F 141.1
H13D C139 H13F 109.5
H13E C139 H13F 109.5
C140 N9 C131 109(2)
C140 N9 Cu1 114.4(6)
C131 N9 Cu1 136(2)
C141 N10 C142 123.1
C141 N10 Cu1 110.0(9)
C142 N10 Cu1 126.6(9)
N9 C140 C141 116.2
N9 C140 H140 121.9
C141 C140 H140 121.9
N10 C141 C145 122.5
N10 C141 C140 118.2
C145 C141 C140 118.3
N10 C142 C143 123.0
N10 C142 C146 124.5
C143 C142 C146 110.0
C142 C143 C144 115.7
C142 C143 H143 122.1
C144 C143 H143 122.1
C143 C144 C145 115.7
C143 C144 H144 122.2
C145 C144 H144 122.2
C141 C145 C144 117.0
C141 C145 H145 121.5
C144 C145 H145 121.5
C142 C146 H14A 109.5
C142 C146 H14B 109.5
H14A C146 H14B 109.5
C142 C146 H14C 109.5
H14A C146 H14C 109.5
H14B C146 H14C 109.5
C142 C146 H14D 109.5
H14A C146 H14D 141.1
H14B C146 H14D 56.3
H14C C146 H14D 56.3
C142 C146 H14E 109.5
H14A C146 H14E 56.3
H14B C146 H14E 141.1
H14C C146 H14E 56.3
H14D C146 H14E 109.5
C142 C146 H14F 109.5
H14A C146 H14F 56.3
H14B C146 H14F 56.3
H14C C146 H14F 141.1
H14D C146 H14F 109.5
H14E C146 H14F 109.5
C207 N22 C208 121(2)
C207 N22 Cu7 114.1(6)
C208 N22 Cu7 125(2)
C202 C201 H20G 109.5
C202 C201 H20H 109.5
H20G C201 H20H 109.5
C202 C201 H20I 109.5
H20G C201 H20I 109.5
H20H C201 H20I 109.5
C202 C201 H20J 109.5
H20G C201 H20J 141.1
H20H C201 H20J 56.3
H20I C201 H20J 56.3
C202 C201 H20K 109.5
H20G C201 H20K 56.3
H20H C201 H20K 141.1
H20I C201 H20K 56.3
H20J C201 H20K 109.5
C202 C201 H20L 109.5
H20G C201 H20L 56.3
H20H C201 H20L 56.3
H20I C201 H20L 141.1
H20J C201 H20L 109.5
H20K C201 H20L 109.5
C201 C202 N23 123.2
C201 C202 C206 115.2
N23 C202 C206 120.0
C202 N23 C203 120.0
C202 N23 Cu7 124.5(10)
C203 N23 Cu7 115.1(10)
C204 C203 N23 120.0
C204 C203 C207 121.8
N23 C203 C207 118.2
C205 C204 C203 120.0
C205 C204 H204 120.0
C203 C204 H204 120.0
C204 C205 C206 120.0
C204 C205 H205 120.0
C206 C205 H205 120.0
C205 C206 C202 120.0
C205 C206 H206 120.0
C202 C206 H206 120.0
N22 C207 C203 109.9
N22 C207 H207 125.1
C203 C207 H207 125.1
C209 C208 C213 120.0
C209 C208 N22 119(2)
C213 C208 N22 121(2)
C208 C209 C210 120.0
C208 C209 H209 120.0
C210 C209 H209 120.0
C209 C210 C211 120.0
C209 C210 N21 115(2)
C211 C210 N21 124(2)
C212 C211 C210 120.0
C212 C211 H211 120.0
C210 C211 H211 120.0
C211 C212 C213 120.0
C211 C212 C221 119(3)
C213 C212 C221 121(3)
C212 C213 C208 120.0
C212 C213 H213 120.0
C208 C213 H213 120.0
C214 N21 C210 119(2)
C214 N21 Cu6 108.2(6)
C210 N21 Cu6 131(2)
N21 C214 C215 119.0
N21 C214 H214 120.5
C215 C214 H214 120.5
C214 C215 N24 120.1
C214 C215 C219 119.9
N24 C215 C219 120.0
C216 N24 C215 120.0
C216 N24 Cu6 132.5(9)
C215 N24 Cu6 107.5(9)
N24 C216 C217 120.0
N24 C216 C220 106.8
C217 C216 C220 133.2
C218 C217 C216 120.0
C218 C217 H217 120.0
C216 C217 H217 120.0
C217 C218 C219 120.0
C217 C218 H218 120.0
C219 C218 H218 120.0
C218 C219 C215 120.0
C218 C219 H219 120.0
C215 C219 H219 120.0
C216 C220 H22A 109.5
C216 C220 H22B 109.5
H22A C220 H22B 109.5
C216 C220 H22C 109.5
H22A C220 H22C 109.5
H22B C220 H22C 109.5
C216 C220 H22D 109.5
H22A C220 H22D 141.1
H22B C220 H22D 56.3
H22C C220 H22D 56.3
C216 C220 H22E 109.5
H22A C220 H22E 56.3
H22B C220 H22E 141.1
H22C C220 H22E 56.3
H22D C220 H22E 109.5
C216 C220 H22F 109.5
H22A C220 H22F 56.3
H22B C220 H22F 56.3
H22C C220 H22F 141.1
H22D C220 H22F 109.5
H22E C220 H22F 109.5
C222 C221 C226 120.0
C222 C221 C212 118(4)
C226 C221 C212 121(4)
C221 C222 C223 120.0
C221 C222 H222 120.0
C223 C222 H222 120.0
C224 C223 C222 120.0
C224 C223 H223 120.0
C222 C223 H223 120.0
C225 C224 C223 120.0
C225 C224 C227 117(4)
C223 C224 C227 123(4)
C224 C225 C226 120.0
C224 C225 H225 120.0
C226 C225 H225 120.0
C225 C226 C221 120.0
C225 C226 H226 120.0
C221 C226 H226 120.0
C228 C227 C232 120.0
C228 C227 C224 118(3)
C232 C227 C224 122(3)
C227 C228 C229 120.0
C227 C228 H228 120.0
C229 C228 H228 120.0
C230 C229 C228 120.0
C230 C229 N19 116(2)
C228 C229 N19 124(2)
C229 C230 C231 120.0
C229 C230 H230 120.0
C231 C230 H230 120.0
C232 C231 C230 120.0
C232 C231 N17 116(2)
C230 C231 N17 123(2)
C231 C232 C227 120.0
C231 C232 H232 120.0
C227 C232 H232 120.0
C233 N19 C229 118.9(18)
C233 N19 Cu3 120.9(5)
C229 N19 Cu3 119.6(19)
N19 C233 C234 115.0
N19 C233 H233 122.5
C234 C233 H233 122.5
N20 C234 C238 120.0
N20 C234 C233 115.5
C238 C234 C233 124.5
C234 N20 C235 120.0
C234 N20 Cu3 110.5(7)
C235 N20 Cu3 129.4(7)
N20 C235 C236 120.0
N20 C235 C239 113.3
C236 C235 C239 126.6
C237 C236 C235 120.0
C237 C236 H236 120.0
C235 C236 H236 120.0
C236 C237 C238 120.0
C236 C237 H237 120.0
C238 C237 H237 120.0
C237 C238 C234 120.0
C237 C238 H238 120.0
C234 C238 H238 120.0
C235 C239 H23A 109.5
C235 C239 H23B 109.5
H23A C239 H23B 109.5
C235 C239 H23C 109.5
H23A C239 H23C 109.5
H23B C239 H23C 109.5
C235 C239 H23D 109.5
H23A C239 H23D 141.1
H23B C239 H23D 56.3
H23C C239 H23D 56.3
C235 C239 H23E 109.5
H23A C239 H23E 56.3
H23B C239 H23E 141.1
H23C C239 H23E 56.3
H23D C239 H23E 109.5
C235 C239 H23F 109.5
H23A C239 H23F 56.3
H23B C239 H23F 56.3
H23C C239 H23F 141.1
H23D C239 H23F 109.5
H23E C239 H23F 109.5
C240 N17 C231 112.8(17)
C240 N17 Cu2 116.3(5)
C231 N17 Cu2 129.8(18)
C242 N18 C241 115.4
C242 N18 Cu2 140.0(7)
C241 N18 Cu2 104.6(7)
N17 C240 C241 118.3
N17 C240 H240 120.8
C241 C240 H240 120.8
C245 C241 N18 124.3
C245 C241 C240 118.3
N18 C241 C240 116.6
N18 C242 C243 128.8
N18 C242 C246 118.4
C243 C242 C246 110.0
C242 C243 C244 115.7
C242 C243 H243 122.1
C244 C243 H243 122.1
C243 C244 C245 115.7
C243 C244 H244 122.2
C245 C244 H244 122.2
C241 C245 C244 117.0
C241 C245 H245 121.5
C244 C245 H245 121.5
C242 C246 H24A 109.5
C242 C246 H24B 109.5
H24A C246 H24B 109.5
C242 C246 H24C 109.5
H24A C246 H24C 109.5
H24B C246 H24C 109.5
C242 C246 H24D 109.5
H24A C246 H24D 141.1
H24B C246 H24D 56.3
H24C C246 H24D 56.3
C242 C246 H24E 109.5
H24A C246 H24E 56.3
H24B C246 H24E 141.1
H24C C246 H24E 56.3
H24D C246 H24E 109.5
C242 C246 H24F 109.5
H24A C246 H24F 56.3
H24B C246 H24F 56.3
H24C C246 H24F 141.1
H24D C246 H24F 109.5
H24E C246 H24F 109.5
C307 N30 C308 114(2)
C307 N30 Cu8 108.7(5)
C308 N30 Cu8 136(2)
C302 N31 C303 119.3
C302 N31 Cu8 129.1(9)
C303 N31 Cu8 111.3(9)
C302 C301 H30A 109.5
C302 C301 H30B 109.5
H30A C301 H30B 109.5
C302 C301 H30C 109.5
H30A C301 H30C 109.5
H30B C301 H30C 109.5
C302 C301 H30D 109.5
H30A C301 H30D 141.1
H30B C301 H30D 56.3
H30C C301 H30D 56.3
C302 C301 H30E 109.5
H30A C301 H30E 56.3
H30B C301 H30E 141.1
H30C C301 H30E 56.3
H30D C301 H30E 109.5
C302 C301 H30F 109.5
H30A C301 H30F 56.3
H30B C301 H30F 56.3
H30C C301 H30F 141.1
H30D C301 H30F 109.5
H30E C301 H30F 109.5
N31 C302 C301 120.4
N31 C302 C306 120.4
C301 C302 C306 119.2
C304 C303 N31 123.0
C304 C303 C307 119.8
N31 C303 C307 117.1
C303 C304 C305 120.7
C303 C304 H304 119.6
C305 C304 H304 119.6
C306 C305 C304 118.2
C306 C305 H305 120.9
C304 C305 H305 120.9
C305 C306 C302 118.3
C305 C306 H306 120.9
C302 C306 H306 120.9
N30 C307 C303 116.6
N30 C307 H307 121.7
C303 C307 H307 121.7
C309 C308 C313 120.0
C309 C308 N30 129(2)
C313 C308 N30 111(2)
C308 C309 C310 120.0
C308 C309 H309 120.0
C310 C309 H309 120.0
C311 C310 C309 120.0
C311 C310 N28 138.9(19)
C309 C310 N28 100.7(19)
C312 C311 C310 120.0
C312 C311 H311 120.0
C310 C311 H311 120.0
C311 C312 C313 120.0
C311 C312 C321 107(2)
C313 C312 C321 133(2)
C312 C313 C308 120.0
C312 C313 H313 120.0
C308 C313 H313 120.0
N28 C314 C315 124.4
N28 C314 H314 117.8
C315 C314 H314 117.8
C314 N28 C310 109.0(17)
C314 N28 Cu7 105.8(5)
C310 N28 Cu7 141.3(19)
C316 N29 C315 121.1
C316 N29 Cu7 127.7(7)
C315 N29 Cu7 111.2(7)
C314 C315 N29 112.7
C314 C315 C319 123.0
N29 C315 C319 124.3
N29 C316 C317 120.6
N29 C316 C320 119.3
C317 C316 C320 119.6
C318 C317 C316 117.4
C318 C317 H317 121.3
C316 C317 H317 121.3
C317 C318 C319 125.8
C317 C318 H318 117.1
C319 C318 H318 117.1
C315 C319 C318 110.3
C315 C319 H319 124.9
C318 C319 H319 124.9
C316 C320 H32A 109.5
C316 C320 H32B 109.5
H32A C320 H32B 109.5
C316 C320 H32C 109.5
H32A C320 H32C 109.5
H32B C320 H32C 109.5
C316 C320 H32D 109.5
H32A C320 H32D 141.1
H32B C320 H32D 56.3
H32C C320 H32D 56.3
C316 C320 H32E 109.5
H32A C320 H32E 56.3
H32B C320 H32E 141.1
H32C C320 H32E 56.3
H32D C320 H32E 109.5
C316 C320 H32F 109.5
H32A C320 H32F 56.3
H32B C320 H32F 56.3
H32C C320 H32F 141.1
H32D C320 H32F 109.5
H32E C320 H32F 109.5
C322 C321 C326 120.0
C322 C321 C312 96(2)
C326 C321 C312 143(2)
C323 C322 C321 120.0
C323 C322 H322 120.0
C321 C322 H322 120.0
C324 C323 C322 120.0
C324 C323 H323 120.0
C322 C323 H323 120.0
C325 C324 C323 120.0
C325 C324 C327 100(3)
C323 C324 C327 139(3)
C326 C325 C324 120.0
C326 C325 H325 120.0
C324 C325 H325 120.0
C325 C326 C321 120.0
C325 C326 H326 120.0
C321 C326 H326 120.0
C328 C327 C332 120.0
C328 C327 C324 114(3)
C332 C327 C324 125(3)
C327 C328 C329 120.0
C327 C328 H328 120.0
C329 C328 H328 120.0
C330 C329 C328 120.0
C330 C329 N26 120(2)
C328 C329 N26 120(2)
C329 C330 C331 120.0
C329 C330 H330 120.0
C331 C330 H330 120.0
C332 C331 C330 120.0
C332 C331 N25 114(3)
C330 C331 N25 125(3)
C331 C332 C327 120.0
C331 C332 H332 120.0
C327 C332 H332 120.0
C334 N27 C335 126.1
C334 N27 Cu4 113.2(5)
C335 N27 Cu4 120.6(5)
C333 N26 C329 129.4(17)
C333 N26 Cu4 109.7(5)
C329 N26 Cu4 119.5(18)
N26 C333 C334 119.5
N26 C333 H333 120.2
C334 C333 H333 120.2
N27 C334 C333 118.5
N27 C334 C338 117.9
C333 C334 C338 123.3
N27 C335 C339 122.2
N27 C335 C336 116.8
C339 C335 C336 121.0
C337 C336 C335 118.2
C337 C336 H336 120.9
C335 C336 H336 120.9
C338 C337 C336 120.1
C338 C337 H337 119.9
C336 C337 H337 119.9
C337 C338 C334 120.4
C337 C338 H338 119.8
C334 C338 H338 119.8
C335 C339 H33A 109.5
C335 C339 H33B 109.5
H33A C339 H33B 109.5
C335 C339 H33C 109.5
H33A C339 H33C 109.5
H33B C339 H33C 109.5
C335 C339 H33D 109.5
H33A C339 H33D 141.1
H33B C339 H33D 56.3
H33C C339 H33D 56.3
C335 C339 H33E 109.5
H33A C339 H33E 56.3
H33B C339 H33E 141.1
H33C C339 H33E 56.3
H33D C339 H33E 109.5
C335 C339 H33F 109.5
H33A C339 H33F 56.3
H33B C339 H33F 56.3
H33C C339 H33F 141.1
H33D C339 H33F 109.5
H33E C339 H33F 109.5
N25 C340 C341 112(3)
N25 C340 H340 123.8
C341 C340 H340 123.8
C340 N25 C331 107(3)
C340 N25 Cu3 117.0(15)
C331 N25 Cu3 135(2)
C342 N32 C341 113.3
C342 N32 Cu3 139.3(10)
C341 N32 Cu3 107.0(10)
C345 C341 N32 125.2
C345 C341 C340 118.2(15)
N32 C341 C340 116.3(15)
N32 C342 C343 130.0
N32 C342 C346 117.3
C343 C342 C346 110.0
C342 C343 C344 115.7
C342 C343 H343 122.1
C344 C343 H343 122.1
C343 C344 C345 115.7
C343 C344 H344 122.2
C345 C344 H344 122.2
C341 C345 C344 117.0
C341 C345 H345 121.5
C344 C345 H345 121.5
C342 C346 H34A 109.5
C342 C346 H34B 109.5
H34A C346 H34B 109.5
C342 C346 H34C 109.5
H34A C346 H34C 109.5
H34B C346 H34C 109.5
C342 C346 H34D 109.5
H34A C346 H34D 141.1
H34B C346 H34D 56.3
H34C C346 H34D 56.3
C342 C346 H34E 109.5
H34A C346 H34E 56.3
H34B C346 H34E 141.1
H34C C346 H34E 56.3
H34D C346 H34E 109.5
C342 C346 H34F 109.5
H34A C346 H34F 56.3
H34B C346 H34F 56.3
H34C C346 H34F 141.1
H34D C346 H34F 109.5
H34E C346 H34F 109.5
N9 Cu1 N10 80.6(9)
N9 Cu1 N4 135.7(9)
N10 Cu1 N4 131.1(8)
N9 Cu1 N2 115.8(11)
N10 Cu1 N2 123.0(9)
N4 Cu1 N2 75.9(8)
N17 Cu2 N18 83.9(8)
N17 Cu2 N11 112.6(12)
N18 Cu2 N11 114.2(11)
N17 Cu2 N12 133.7(10)
N18 Cu2 N12 131.4(8)
N11 Cu2 N12 82.3(11)
N32 Cu3 N25 85.6(10)
N32 Cu3 N19 127.8(9)
N25 Cu3 N19 116.8(11)
N32 Cu3 N20 127.3(8)
N25 Cu3 N20 126.5(10)
N19 Cu3 N20 78.1(7)
N3 Cu4 N27 127.3(7)
N3 Cu4 N1 83.7(9)
N27 Cu4 N1 132.9(9)
N3 Cu4 N26 122.8(8)
N27 Cu4 N26 78.8(6)
N1 Cu4 N26 116.4(9)
N13 Cu5 N14 82.6(10)
N13 Cu5 N6 134.5(9)
N14 Cu5 N6 118.6(10)
N13 Cu5 N5 128.6(10)
N14 Cu5 N5 112.2(12)
N6 Cu5 N5 82.8(11)
N24 Cu6 N16 134.2(8)
N24 Cu6 N21 84.6(9)
N16 Cu6 N21 117.7(9)
N24 Cu6 N15 130.1(9)
N16 Cu6 N15 80.2(8)
N21 Cu6 N15 112.7(11)
N23 Cu7 N29 133.8(9)
N23 Cu7 N28 120.3(10)
N29 Cu7 N28 85.0(8)
N23 Cu7 N22 81.9(10)
N29 Cu7 N22 127.4(10)
N28 Cu7 N22 111.1(11)
N31 Cu8 N8 132.2(8)
N31 Cu8 N7 122.6(9)
N8 Cu8 N7 87.2(7)
N31 Cu8 N30 85.6(10)
N8 Cu8 N30 119.4(9)
N7 Cu8 N30 111.9(10)
C400 Au1 C401 171.8(19)
N401 Au2 N402 179(2)
C402 Au3 C403 172(2)
N400 C400 Au1 163(4)
N401 C401 Au1 166(4)
N402 C402 Au3 172(3)
N403 C403 Au3 157(4)
C401 N401 Au2 173(3)
C402 N402 Au2 176(3)

loop_
_geom_bond_atom_site_label_1
_geom_bond_atom_site_label_2
_geom_bond_distance
N6 C2 1.2490
N6 C3 1.3774
N6 Cu5 1.96(2)
N5 C7 1.2937
N5 C8 1.46(3)
N5 Cu5 2.07(3)
C1 C2 1.4105
C1 H1A 0.9800
C1 H1B 0.9800
C1 H1C 0.9800
C1 H1D 0.9800
C1 H1E 0.9800
C1 H1F 0.9800
C2 C6 1.5271
C3 C4 1.3451
C3 C7 1.4536
C4 C5 1.3744
C4 H4 0.9500
C5 C6 1.3431
C5 H5 0.9500
C6 H6 0.9500
C7 H7 0.9500
C8 C9 1.3900
C8 C13 1.3900
C9 C10 1.3900
C9 H9 0.9500
C10 C11 1.3900
C10 N7 1.42(2)
C11 C12 1.3900
C11 H11 0.9500
C12 C13 1.3900
C12 C21 1.52(3)
C13 H13 0.9500
N7 C14 1.3082
N7 Cu8 1.93(2)
N8 C16 1.2774
N8 C15 1.3983
N8 Cu8 1.902(15)
C14 C15 1.3482
C14 H14 0.9500
C15 C19 1.4003
C16 C17 1.4742
C16 C20 1.5384
C17 C18 1.2917
C17 H17 0.9500
C18 C19 1.4906
C18 H18 0.9500
C19 H19 0.9500
C20 H20A 0.9800
C20 H20B 0.9800
C20 H20C 0.9800
C20 H20D 0.9800
C20 H20E 0.9800
C20 H20F 0.9800
C21 C22 1.3900
C21 C26 1.3900
C22 C23 1.3900
C22 H22 0.9500
C23 C24 1.3900
C23 H23 0.9500
C24 C25 1.3900
C24 C27 1.44(3)
C25 C26 1.3900
C25 H25 0.9500
C26 H26 0.9500
C27 C28 1.3900
C27 C32 1.3900
C28 C29 1.3900
C28 H28 0.9500
C29 N2 1.39(3)
C29 C30 1.3900
C30 C31 1.3900
C30 H30 0.9500
C31 C32 1.3900
C31 N1 1.40(3)
C32 H32 0.9500
N4 C34 1.2568
N4 C35 1.2628
N4 Cu1 2.12(2)
N2 C33 1.1981
N2 Cu1 2.17(3)
C33 C34 1.4182
C33 H33 0.9500
C34 C38 1.4557
C35 C39 1.4659
C35 C36 1.4716
C36 C37 1.3760
C36 H36 0.9500
C37 C38 1.3091
C37 H37 0.9500
C38 H38 0.9500
C39 H39A 0.9800
C39 H39B 0.9800
C39 H39C 0.9800
C39 H39D 0.9800
C39 H39E 0.9800
C39 H39F 0.9800
N1 C40 1.2249
N1 Cu4 2.05(3)
N3 C42 1.3400
N3 C41 1.3921
N3 Cu4 1.936(19)
C40 C41 1.4431
C40 H40 0.9500
C41 C45 1.3399
C42 C43 1.3711
C42 C46 1.5580
C43 C44 1.4529
C43 H43 0.9500
C44 C45 1.5354
C44 H44 0.9500
C45 H45 0.9500
C46 H46A 0.9800
C46 H46B 0.9800
C46 H46C 0.9800
C46 H46D 0.9800
C46 H46E 0.9800
C46 H46F 0.9800
N15 C106 1.3009
N15 C107 1.49(2)
N15 Cu6 2.13(3)
C100 C101 1.3557
C100 H10A 0.9800
C100 H10B 0.9800
C100 H10C 0.9800
C100 H10D 0.9800
C100 H10E 0.9800
C100 H10F 0.9800
C101 N16 1.3901
C101 C105 1.3901
N16 C102 1.3900
N16 Cu6 2.042(18)
C102 C106 1.3829
C102 C103 1.3899
C103 C104 1.3899
C103 H103 0.9500
C104 C105 1.3900
C104 H104 0.9500
C105 H105 0.9500
C106 H106 0.9500
C107 C108 1.3900
C107 C112 1.3900
C108 C109 1.3900
C108 H108 0.9500
C109 N14 1.38(3)
C109 C110 1.3900
C110 C111 1.3900
C110 H110 0.9500
C111 C112 1.3900
C111 C121 1.57(4)
C112 H112 0.9500
N14 C113 1.2386
N14 Cu5 1.95(3)
C113 C114 1.4189
C113 H113 0.9500
C114 C119 1.3900
C114 N13 1.3900
N13 C115 1.3900
N13 Cu5 1.94(2)
C115 C116 1.3900
C115 C120 1.5255
C116 C117 1.3901
C116 H116 0.9500
C117 C119 1.3900
C117 H117 0.9500
C119 H119 0.9500
C120 H12A 0.9800
C120 H12B 0.9800
C120 H12C 0.9800
C120 H12D 0.9800
C120 H12E 0.9800
C120 H12F 0.9800
C121 C122 1.3900
C121 C126 1.3900
C122 C123 1.3900
C122 H122 0.9500
C123 C124 1.3900
C123 H123 0.9500
C124 C125 1.3900
C124 C127 1.51(4)
C125 C126 1.3900
C125 H125 0.9500
C126 H126 0.9500
C127 C128 1.3900
C127 C132 1.3900
C128 C129 1.3900
C128 H128 0.9500
C129 C130 1.3900
C129 N11 1.40(3)
C130 C131 1.3900
C130 H130 0.9500
C131 C132 1.3900
C131 N9 1.50(3)
C132 H132 0.9500
C133 N11 1.3364
C133 C134 1.5721
C133 H133 0.9500
C134 N12 1.3899
C134 C138 1.3900
N11 Cu2 2.07(4)
N12 C135 1.3899
N12 Cu2 2.08(3)
C135 C136 1.3900
C135 C139 1.3951
C136 C137 1.3899
C136 H136 0.9500
C137 C138 1.3901
C137 H137 0.9500
C138 H138 0.9500
C139 H13A 0.9800
C139 H13B 0.9800
C139 H13C 0.9800
C139 H13D 0.9800
C139 H13E 0.9800
C139 H13F 0.9800
N9 C140 1.2287
N9 Cu1 1.99(3)
N10 C141 1.2833
N10 C142 1.3222
N10 Cu1 2.022(19)
C140 C141 1.4430
C140 H140 0.9500
C141 C145 1.3402
C142 C143 1.3710
C142 C146 1.5580
C143 C144 1.4529
C143 H143 0.9500
C144 C145 1.5355
C144 H144 0.9500
C145 H145 0.9500
C146 H14A 0.9800
C146 H14B 0.9800
C146 H14C 0.9800
C146 H14D 0.9800
C146 H14E 0.9800
C146 H14F 0.9800
N22 C207 1.3472
N22 C208 1.44(3)
N22 Cu7 2.08(3)
C201 C202 1.2981
C201 H20G 0.9800
C201 H20H 0.9800
C201 H20I 0.9800
C201 H20J 0.9800
C201 H20K 0.9800
C201 H20L 0.9800
C202 N23 1.3900
C202 C206 1.3901
N23 C203 1.3901
N23 Cu7 1.85(2)
C203 C204 1.3900
C203 C207 1.4623
C204 C205 1.3899
C204 H204 0.9500
C205 C206 1.3900
C205 H205 0.9500
C206 H206 0.9500
C207 H207 0.9500
C208 C209 1.3900
C208 C213 1.3900
C209 C210 1.3900
C209 H209 0.9500
C210 C211 1.3900
C210 N21 1.42(3)
C211 C212 1.3900
C211 H211 0.9500
C212 C213 1.3900
C212 C221 1.48(3)
C213 H213 0.9500
N21 C214 1.2828
N21 Cu6 2.05(3)
C214 C215 1.3633
C214 H214 0.9500
C215 N24 1.3900
C215 C219 1.3900
N24 C216 1.3900
N24 Cu6 1.94(2)
C216 C217 1.3901
C216 C220 1.5794
C217 C218 1.3899
C217 H217 0.9500
C218 C219 1.3900
C218 H218 0.9500
C219 H219 0.9500
C220 H22A 0.9800
C220 H22B 0.9800
C220 H22C 0.9800
C220 H22D 0.9800
C220 H22E 0.9800
C220 H22F 0.9800
C221 C222 1.3900
C221 C226 1.3900
C222 C223 1.3900
C222 H222 0.9500
C223 C224 1.3900
C223 H223 0.9500
C224 C225 1.3900
C224 C227 1.40(3)
C225 C226 1.3900
C225 H225 0.9500
C226 H226 0.9500
C227 C228 1.3900
C227 C232 1.3900
C228 C229 1.3900
C228 H228 0.9500
C229 C230 1.3900
C229 N19 1.49(2)
C230 C231 1.3900
C230 H230 0.9500
C231 C232 1.3900
C231 N17 1.49(2)
C232 H232 0.9500
N19 C233 1.2297
N19 Cu3 2.03(2)
C233 C234 1.5135
C233 H233 0.9500
C234 N20 1.3899
C234 C238 1.3901
N20 C235 1.3900
N20 Cu3 2.145(19)
C235 C236 1.3900
C235 C239 1.4159
C236 C237 1.3899
C236 H236 0.9500
C237 C238 1.3900
C237 H237 0.9500
C238 H238 0.9500
C239 H23A 0.9800
C239 H23B 0.9800
C239 H23C 0.9800
C239 H23D 0.9800
C239 H23E 0.9800
C239 H23F 0.9800
N17 C240 1.2041
N17 Cu2 1.92(2)
N18 C242 1.2890
N18 C241 1.4204
N18 Cu2 2.054(17)
C240 C241 1.4431
C240 H240 0.9500
C241 C245 1.3402
C242 C243 1.3713
C242 C246 1.5579
C243 C244 1.4530
C243 H243 0.9500
C244 C245 1.5353
C244 H244 0.9500
C245 H245 0.9500
C246 H24A 0.9800
C246 H24B 0.9800
C246 H24C 0.9800
C246 H24D 0.9800
C246 H24E 0.9800
C246 H24F 0.9800
N30 C307 1.2936
N30 C308 1.48(3)
N30 Cu8 2.05(3)
N31 C302 1.2490
N31 C303 1.3773
N31 Cu8 1.860(18)
C301 C302 1.4106
C301 H30A 0.9800
C301 H30B 0.9800
C301 H30C 0.9800
C301 H30D 0.9800
C301 H30E 0.9800
C301 H30F 0.9800
C302 C306 1.5272
C303 C304 1.3450
C303 C307 1.4538
C304 C305 1.3741
C304 H304 0.9500
C305 C306 1.3431
C305 H305 0.9500
C306 H306 0.9500
C307 H307 0.9500
C308 C309 1.3900
C308 C313 1.3900
C309 C310 1.3900
C309 H309 0.9500
C310 C311 1.3900
C310 N28 1.44(3)
C311 C312 1.3900
C311 H311 0.9500
C312 C313 1.3900
C312 C321 1.56(3)
C313 H313 0.9500
C314 N28 1.3082
C314 C315 1.3483
C314 H314 0.9500
N28 Cu7 2.00(2)
N29 C316 1.2773
N29 C315 1.3984
N29 Cu7 1.914(19)
C315 C319 1.4001
C316 C317 1.4742
C316 C320 1.5385
C317 C318 1.2918
C317 H317 0.9500
C318 C319 1.4906
C318 H318 0.9500
C319 H319 0.9500
C320 H32A 0.9800
C320 H32B 0.9800
C320 H32C 0.9800
C320 H32D 0.9800
C320 H32E 0.9800
C320 H32F 0.9800
C321 C322 1.3900
C321 C326 1.3900
C322 C323 1.3900
C322 H322 0.9500
C323 C324 1.3900
C323 H323 0.9500
C324 C325 1.3900
C324 C327 1.54(3)
C325 C326 1.3900
C325 H325 0.9500
C326 H326 0.9500
C327 C328 1.3900
C327 C332 1.3900
C328 C329 1.3900
C328 H328 0.9500
C329 C330 1.3900
C329 N26 1.40(3)
C330 C331 1.3900
C330 H330 0.9500
C331 C332 1.3900
C331 N25 1.49(3)
C332 H332 0.9500
N27 C334 1.2653
N27 C335 1.3087
N27 Cu4 2.026(16)
N26 C333 1.2499
N26 Cu4 2.131(19)
C333 C334 1.4183
C333 H333 0.9500
C334 C338 1.4557
C335 C339 1.4661
C335 C336 1.4714
C336 C337 1.3761
C336 H336 0.9500
C337 C338 1.3092
C337 H337 0.9500
C338 H338 0.9500
C339 H33A 0.9800
C339 H33B 0.9800
C339 H33C 0.9800
C339 H33D 0.9800
C339 H33E 0.9800
C339 H33F 0.9800
C340 N25 1.20(4)
C340 C341 1.56(3)
C340 H340 0.9500
N25 Cu3 1.98(3)
N32 C342 1.3035
N32 C341 1.4376
N32 Cu3 1.935(19)
C341 C345 1.3402
C342 C343 1.3711
C342 C346 1.5580
C343 C344 1.4530
C343 H343 0.9500
C344 C345 1.5353
C344 H344 0.9500
C345 H345 0.9500
C346 H34A 0.9800
C346 H34B 0.9800
C346 H34C 0.9800
C346 H34D 0.9800
C346 H34E 0.9800
C346 H34F 0.9800
Au1 C400 1.91(3)
Au1 C401 2.01(4)
Au2 N401 1.87(3)
Au2 N402 1.98(3)
Au3 C402 1.54(4)
Au3 C403 2.05(4)
C400 N400 1.01(3)
C401 N401 1.13(3)
C402 N402 1.50(4)
C403 N403 1.30(4)

loop_
_geom_torsion_atom_site_label_1
_geom_torsion_atom_site_label_2
_geom_torsion_atom_site_label_3
_geom_torsion_atom_site_label_4
_geom_torsion
C3 N6 C2 C1 -179.1
Cu5 N6 C2 C1 -0.5(15)
C3 N6 C2 C6 -1.1
Cu5 N6 C2 C6 177.5(15)
C2 N6 C3 C4 -0.9
Cu5 N6 C3 C4 -179.7(12)
C2 N6 C3 C7 -177.7
Cu5 N6 C3 C7 3.5(12)
N6 C3 C4 C5 0.7
C7 C3 C4 C5 177.4
C3 C4 C5 C6 1.6
C4 C5 C6 C2 -3.4
N6 C2 C6 C5 3.3
C1 C2 C6 C5 -178.7
C8 N5 C7 C3 176(2)
Cu5 N5 C7 C3 -0.1(12)
C4 C3 C7 N5 -179.2
N6 C3 C7 N5 -2.3
C7 N5 C8 C9 36(3)
Cu5 N5 C8 C9 -148(2)
C7 N5 C8 C13 -149.1(15)
Cu5 N5 C8 C13 26(4)
C13 C8 C9 C10 0.0
N5 C8 C9 C10 175(3)
C8 C9 C10 C11 0.0
C8 C9 C10 N7 176(2)
C9 C10 C11 C12 0.0
N7 C10 C11 C12 -175(3)
C10 C11 C12 C13 0.0
C10 C11 C12 C21 178(3)
C11 C12 C13 C8 0.0
C21 C12 C13 C8 -179(3)
C9 C8 C13 C12 0.0
N5 C8 C13 C12 -175(2)
C11 C10 N7 C14 -22(3)
C9 C10 N7 C14 162.1(11)
C11 C10 N7 Cu8 134.0(19)
C9 C10 N7 Cu8 -41(3)
C10 N7 C14 C15 173.0(19)
Cu8 N7 C14 C15 10.6(7)
N7 C14 C15 N8 -10.8
N7 C14 C15 C19 169.4
C16 N8 C15 C14 -177.9
Cu8 N8 C15 C14 4.4(8)
C16 N8 C15 C19 2.0
Cu8 N8 C15 C19 -175.7(8)
C15 N8 C16 C17 1.0
Cu8 N8 C16 C17 178.2(10)
C15 N8 C16 C20 173.1
Cu8 N8 C16 C20 -9.7(10)
N8 C16 C17 C18 1.3
C20 C16 C17 C18 -170.7
C16 C17 C18 C19 -6.7
C14 C15 C19 C18 173.7
N8 C15 C19 C18 -6.1
C17 C18 C19 C15 8.8
C11 C12 C21 C22 -137(3)
C13 C12 C21 C22 42(3)
C11 C12 C21 C26 35(3)
C13 C12 C21 C26 -147.1(17)
C26 C21 C22 C23 0.0
C12 C21 C22 C23 171(3)
C21 C22 C23 C24 0.0
C22 C23 C24 C25 0.0
C22 C23 C24 C27 171(3)
C23 C24 C25 C26 0.0
C27 C24 C25 C26 -171(3)
C24 C25 C26 C21 0.0
C22 C21 C26 C25 0.0
C12 C21 C26 C25 -172(3)
C23 C24 C27 C28 -26(4)
C25 C24 C27 C28 145(2)
C23 C24 C27 C32 150(2)
C25 C24 C27 C32 -39(3)
C32 C27 C28 C29 0.0
C24 C27 C28 C29 175(3)
C27 C28 C29 N2 -174(3)
C27 C28 C29 C30 0.0
N2 C29 C30 C31 174(3)
C28 C29 C30 C31 0.0
C29 C30 C31 C32 0.0
C29 C30 C31 N1 174(3)
C30 C31 C32 C27 0.0
N1 C31 C32 C27 -174(3)
C28 C27 C32 C31 0.0
C24 C27 C32 C31 -176(3)
C28 C29 N2 C33 -44(3)
C30 C29 N2 C33 141.3(18)
C28 C29 N2 Cu1 132.5(18)
C30 C29 N2 Cu1 -42(3)
C29 N2 C33 C34 -179(3)
Cu1 N2 C33 C34 4.1(10)
C35 N4 C34 C33 -177.6
Cu1 N4 C34 C33 -0.2(10)
C35 N4 C34 C38 0.1
Cu1 N4 C34 C38 177.5(10)
N2 C33 C34 N4 -2.8
N2 C33 C34 C38 179.7
C34 N4 C35 C39 -177.5
Cu1 N4 C35 C39 5.2(11)
C34 N4 C35 C36 -1.2
Cu1 N4 C35 C36 -178.5(11)
N4 C35 C36 C37 1.8
C39 C35 C36 C37 178.2
C35 C36 C37 C38 -1.2
C36 C37 C38 C34 0.1
N4 C34 C38 C37 0.6
C33 C34 C38 C37 178.2
C30 C31 N1 C40 40(3)
C32 C31 N1 C40 -146.1(16)
C30 C31 N1 Cu4 -151(2)
C32 C31 N1 Cu4 23(4)
C31 N1 C40 C41 176(2)
Cu4 N1 C40 C41 4.7(11)
C42 N3 C41 C45 6.0
Cu4 N3 C41 C45 -178.9(11)
C42 N3 C41 C40 175.6
Cu4 N3 C41 C40 -9.3(11)
N1 C40 C41 C45 173.4
N1 C40 C41 N3 3.0
C41 N3 C42 C43 12.1
Cu4 N3 C42 C43 -161.3(15)
C41 N3 C42 C46 170.4
Cu4 N3 C42 C46 -3.0(15)
N3 C42 C43 C44 -20.9
C46 C42 C43 C44 179.3
C42 C43 C44 C45 12.0
N3 C41 C45 C44 -12.2
C40 C41 C45 C44 178.6
C43 C44 C45 C41 2.5
C100 C101 N16 C102 -179.3
C105 C101 N16 C102 0.0
C100 C101 N16 Cu6 1.8(12)
C105 C101 N16 Cu6 -178.9(12)
C101 N16 C102 C106 -178.4
Cu6 N16 C102 C106 0.7(10)
C101 N16 C102 C103 0.0
Cu6 N16 C102 C103 179.1(10)
C106 C102 C103 C104 178.3
N16 C102 C103 C104 0.0
C102 C103 C104 C105 0.0
C103 C104 C105 C101 0.0
C100 C101 C105 C104 179.2
N16 C101 C105 C104 0.0
C107 N15 C106 C102 -178(2)
Cu6 N15 C106 C102 0.5(10)
C103 C102 C106 N15 -179.2
N16 C102 C106 N15 -0.8
C106 N15 C107 C108 26(3)
Cu6 N15 C107 C108 -151.6(17)
C106 N15 C107 C112 -149.4(14)
Cu6 N15 C107 C112 33(3)
C112 C107 C108 C109 0.0
N15 C107 C108 C109 -176(3)
C107 C108 C109 N14 -175(3)
C107 C108 C109 C110 0.0
N14 C109 C110 C111 175(3)
C108 C109 C110 C111 0.0
C109 C110 C111 C112 0.0
C109 C110 C111 C121 180(3)
C110 C111 C112 C107 0.0
C121 C111 C112 C107 -180(3)
C108 C107 C112 C111 0.0
N15 C107 C112 C111 176(2)
C108 C109 N14 C113 156.2(13)
C110 C109 N14 C113 -19(3)
C108 C109 N14 Cu5 -50(3)
C110 C109 N14 Cu5 134.7(19)
C109 N14 C113 C114 167(2)
Cu5 N14 C113 C114 11.2(10)
N14 C113 C114 C119 174.7
N14 C113 C114 N13 -5.4
C119 C114 N13 C115 0.0
C113 C114 N13 C115 -180.0
C119 C114 N13 Cu5 176.7(10)
C113 C114 N13 Cu5 -3.2(10)
C114 N13 C115 C116 0.0
Cu5 N13 C115 C116 -176.1(13)
C114 N13 C115 C120 174.0
Cu5 N13 C115 C120 -2.1(13)
N13 C115 C116 C117 0.0
C120 C115 C116 C117 -173.6
C115 C116 C117 C119 0.0
N13 C114 C119 C117 0.0
C113 C114 C119 C117 179.9
C116 C117 C119 C114 0.0
C110 C111 C121 C122 -134(3)
C112 C111 C121 C122 46(3)
C110 C111 C121 C126 34(4)
C112 C111 C121 C126 -146(2)
C126 C121 C122 C123 0.0
C111 C121 C122 C123 169(3)
C121 C122 C123 C124 0.0
C122 C123 C124 C125 0.0
C122 C123 C124 C127 168(5)
C123 C124 C125 C126 0.0
C127 C124 C125 C126 -173(3)
C124 C125 C126 C121 0.0
C122 C121 C126 C125 0.0
C111 C121 C126 C125 -167(4)
C123 C124 C127 C128 -23(5)
C125 C124 C127 C128 146.5(18)
C123 C124 C127 C132 144(4)
C125 C124 C127 C132 -46(3)
C132 C127 C128 C129 0.0
C124 C127 C128 C129 169(3)
C127 C128 C129 C130 0.0
C127 C128 C129 N11 -167(3)
C128 C129 C130 C131 0.0
N11 C129 C130 C131 169(3)
C129 C130 C131 C132 0.0
C129 C130 C131 N9 168(3)
C130 C131 C132 C127 0.0
N9 C131 C132 C127 -169(2)
C128 C127 C132 C131 0.0
C124 C127 C132 C131 -166(4)
N11 C133 C134 N12 3.5
N11 C133 C134 C138 -176.3
C134 C133 N11 C129 172(2)
C134 C133 N11 Cu2 -4.3(13)
C128 C129 N11 C133 -47(3)
C130 C129 N11 C133 144.7(14)
C128 C129 N11 Cu2 128(3)
C130 C129 N11 Cu2 -41(4)
C138 C134 N12 C135 0.0
C133 C134 N12 C135 -179.8
C138 C134 N12 Cu2 178.9(13)
C133 C134 N12 Cu2 -0.9(13)
C134 N12 C135 C136 0.0
Cu2 N12 C135 C136 -178.8(15)
C134 N12 C135 C139 -172.6
Cu2 N12 C135 C139 8.6(15)
N12 C135 C136 C137 0.0
C139 C135 C136 C137 171.4
C135 C136 C137 C138 0.0
N12 C134 C138 C137 0.0
C133 C134 C138 C137 179.8
C136 C137 C138 C134 0.0
C130 C131 N9 C140 43(2)
C132 C131 N9 C140 -148.2(13)
C130 C131 N9 Cu1 -146(2)
C132 C131 N9 Cu1 23(3)
C131 N9 C140 C141 171(2)
Cu1 N9 C140 C141 -1.8(12)
C142 N10 C141 C145 9.1
Cu1 N10 C141 C145 -177.3(11)
C142 N10 C141 C140 177.1
Cu1 N10 C141 C140 -9.2(11)
N9 C140 C141 N10 7.9
N9 C140 C141 C145 176.4
C141 N10 C142 C143 8.0
Cu1 N10 C142 C143 -164.6(13)
C141 N10 C142 C146 168.2
Cu1 N10 C142 C146 -4.3(13)
N10 C142 C143 C144 -17.9
C146 C142 C143 C144 179.3
C142 C143 C144 C145 12.0
N10 C141 C145 C144 -13.4
C140 C141 C145 C144 178.6
C143 C144 C145 C141 2.5
C201 C202 N23 C203 164.9
C206 C202 N23 C203 0.0
C201 C202 N23 Cu7 -7.4(14)
C206 C202 N23 Cu7 -172.3(14)
C202 N23 C203 C204 0.0
Cu7 N23 C203 C204 173.0(13)
C202 N23 C203 C207 178.5
Cu7 N23 C203 C207 -8.5(13)
N23 C203 C204 C205 0.0
C207 C203 C204 C205 -178.5
C203 C204 C205 C206 0.0
C204 C205 C206 C202 0.0
C201 C202 C206 C205 -166.0
N23 C202 C206 C205 0.0
C208 N22 C207 C203 179(2)
Cu7 N22 C207 C203 4.9(11)
C204 C203 C207 N22 -179.7
N23 C203 C207 N22 1.8
C207 N22 C208 C209 36(3)
Cu7 N22 C208 C209 -150.2(18)
C207 N22 C208 C213 -141.1(16)
Cu7 N22 C208 C213 33(3)
C213 C208 C209 C210 0.0
N22 C208 C209 C210 -177(3)
C208 C209 C210 C211 0.0
C208 C209 C210 N21 172(2)
C209 C210 C211 C212 0.0
N21 C210 C211 C212 -172(3)
C210 C211 C212 C213 0.0
C210 C211 C212 C221 178(3)
C211 C212 C213 C208 0.0
C221 C212 C213 C208 -178(3)
C209 C208 C213 C212 0.0
N22 C208 C213 C212 177(3)
C209 C210 N21 C214 153.8(13)
C211 C210 N21 C214 -34(3)
C209 C210 N21 Cu6 -43(3)
C211 C210 N21 Cu6 129(2)
C210 N21 C214 C215 175(2)
Cu6 N21 C214 C215 8.6(10)
N21 C214 C215 N24 -8.8
N21 C214 C215 C219 172.6
C214 C215 N24 C216 -178.6
C219 C215 N24 C216 0.0
C214 C215 N24 Cu6 3.5(10)
C219 C215 N24 Cu6 -177.9(10)
C215 N24 C216 C217 0.0
Cu6 N24 C216 C217 177.3(13)
C215 N24 C216 C220 178.8
Cu6 N24 C216 C220 -3.9(13)
N24 C216 C217 C218 0.0
C220 C216 C217 C218 -178.5
C216 C217 C218 C219 0.0
C217 C218 C219 C215 0.0
C214 C215 C219 C218 178.6
N24 C215 C219 C218 0.0
C211 C212 C221 C222 -167(2)
C213 C212 C221 C222 11(4)
C211 C212 C221 C226 20(3)
C213 C212 C221 C226 -161(2)
C226 C221 C222 C223 0.0
C212 C221 C222 C223 -172(3)
C221 C222 C223 C224 0.0
C222 C223 C224 C225 0.0
C222 C223 C224 C227 -174(4)
C223 C224 C225 C226 0.0
C227 C224 C225 C226 175(4)
C224 C225 C226 C221 0.0
C222 C221 C226 C225 0.0
C212 C221 C226 C225 172(4)
C225 C224 C227 C228 176(2)
C223 C224 C227 C228 -9(4)
C225 C224 C227 C232 -5(4)
C223 C224 C227 C232 169(2)
C232 C227 C228 C229 0.0
C224 C227 C228 C229 179(3)
C227 C228 C229 C230 0.0
C227 C228 C229 N19 179(3)
C228 C229 C230 C231 0.0
N19 C229 C230 C231 -179(2)
C229 C230 C231 C232 0.0
C229 C230 C231 N17 174(3)
C230 C231 C232 C227 0.0
N17 C231 C232 C227 -175(2)
C228 C227 C232 C231 0.0
C224 C227 C232 C231 -179(3)
C230 C229 N19 C233 147.3(13)
C228 C229 N19 C233 -32(3)
C230 C229 N19 Cu3 -41(2)
C228 C229 N19 Cu3 139.9(16)
C229 N19 C233 C234 170.9(19)
Cu3 N19 C233 C234 -0.6(10)
N19 C233 C234 N20 2.5
N19 C233 C234 C238 -178.2
C238 C234 N20 C235 0.0
C233 C234 N20 C235 179.3
C238 C234 N20 Cu3 177.7(9)
C233 C234 N20 Cu3 -2.9(9)
C234 N20 C235 C236 0.0
Cu3 N20 C235 C236 -177.3(11)
C234 N20 C235 C239 -176.5
Cu3 N20 C235 C239 6.2(10)
N20 C235 C236 C237 0.0
C239 C235 C236 C237 176.0
C235 C236 C237 C238 0.0
C236 C237 C238 C234 0.0
N20 C234 C238 C237 0.0
C233 C234 C238 C237 -179.3
C232 C231 N17 C240 -145.6(13)
C230 C231 N17 C240 40(2)
C232 C231 N17 Cu2 22(3)
C230 C231 N17 Cu2 -152.4(17)
C231 N17 C240 C241 170.8(17)
Cu2 N17 C240 C241 1.1(10)
C242 N18 C241 C245 7.1
Cu2 N18 C241 C245 -174.9(8)
C242 N18 C241 C240 176.1
Cu2 N18 C241 C240 -5.9(8)
N17 C240 C241 C245 173.4
N17 C240 C241 N18 3.7
C241 N18 C242 C243 10.9
Cu2 N18 C242 C243 -166.1(12)
C241 N18 C242 C246 169.9
Cu2 N18 C242 C246 -7.1(12)
N18 C242 C243 C244 -20.3
C246 C242 C243 C244 179.3
C242 C243 C244 C245 12.0
N18 C241 C245 C244 -12.6
C240 C241 C245 C244 178.6
C243 C244 C245 C241 2.5
C303 N31 C302 C301 -179.1
Cu8 N31 C302 C301 8.3(13)
C303 N31 C302 C306 -1.1
Cu8 N31 C302 C306 -173.7(13)
C302 N31 C303 C304 -0.9
Cu8 N31 C303 C304 173.0(11)
C302 N31 C303 C307 -177.7
Cu8 N31 C303 C307 -3.8(11)
N31 C303 C304 C305 0.7
C307 C303 C304 C305 177.4
C303 C304 C305 C306 1.6
C304 C305 C306 C302 -3.4
N31 C302 C306 C305 3.3
C301 C302 C306 C305 -178.7
C308 N30 C307 C303 179(2)
Cu8 N30 C307 C303 6.5(10)
C304 C303 C307 N30 -179.2
N31 C303 C307 N30 -2.3
C307 N30 C308 C309 34(3)
Cu8 N30 C308 C309 -157(2)
C307 N30 C308 C313 -147.2(13)
Cu8 N30 C308 C313 22(3)
C313 C308 C309 C310 0.0
N30 C308 C309 C310 179(3)
C308 C309 C310 C311 0.0
C308 C309 C310 N28 174(2)
C309 C310 C311 C312 0.0
N28 C310 C311 C312 -171(3)
C310 C311 C312 C313 0.0
C310 C311 C312 C321 -173(2)
C311 C312 C313 C308 0.0
C321 C312 C313 C308 171(3)
C309 C308 C313 C312 0.0
N30 C308 C313 C312 -179(2)
C315 C314 N28 C310 173.3(18)
C315 C314 N28 Cu7 10.5(9)
C311 C310 N28 C314 -32(3)
C309 C310 N28 C314 156.6(11)
C311 C310 N28 Cu7 121(3)
C309 C310 N28 Cu7 -51(3)
N28 C314 C315 N29 -10.8
N28 C314 C315 C319 169.4
C316 N29 C315 C314 -177.9
Cu7 N29 C315 C314 4.5(10)
C316 N29 C315 C319 2.0
Cu7 N29 C315 C319 -175.7(10)
C315 N29 C316 C317 1.0
Cu7 N29 C316 C317 178.2(12)
C315 N29 C316 C320 173.1
Cu7 N29 C316 C320 -9.7(12)
N29 C316 C317 C318 1.3
C320 C316 C317 C318 -170.7
C316 C317 C318 C319 -6.7
C314 C315 C319 C318 173.7
N29 C315 C319 C318 -6.1
C317 C318 C319 C315 8.8
C311 C312 C321 C322 -156.3(15)
C313 C312 C321 C322 32(3)
C311 C312 C321 C326 12(3)
C313 C312 C321 C326 -159(2)
C326 C321 C322 C323 0.0
C312 C321 C322 C323 172(2)
C321 C322 C323 C324 0.0
C322 C323 C324 C325 0.0
C322 C323 C324 C327 165(4)
C323 C324 C325 C326 0.0
C327 C324 C325 C326 -170(2)
C324 C325 C326 C321 0.0
C322 C321 C326 C325 0.0
C312 C321 C326 C325 -167(4)
C325 C324 C327 C328 165.0(17)
C323 C324 C327 C328 -2(4)
C325 C324 C327 C332 -25(3)
C323 C324 C327 C332 168(2)
C332 C327 C328 C329 0.0
C324 C327 C328 C329 171(2)
C327 C328 C329 C330 0.0
C327 C328 C329 N26 178(3)
C328 C329 C330 C331 0.0
N26 C329 C330 C331 -178(3)
C329 C330 C331 C332 0.0
C329 C330 C331 N25 174(3)
C330 C331 C332 C327 0.0
N25 C331 C332 C327 -175(3)
C328 C327 C332 C331 0.0
C324 C327 C332 C331 -170(3)
C330 C329 N26 C333 146.7(15)
C328 C329 N26 C333 -31(3)
C330 C329 N26 Cu4 -48(3)
C328 C329 N26 Cu4 133.4(16)
C329 N26 C333 C334 171(2)
Cu4 N26 C333 C334 4.9(6)
C335 N27 C334 C333 177.2
Cu4 N27 C334 C333 0.5(6)
C335 N27 C334 C338 -9.0
Cu4 N27 C334 C338 174.3(6)
N26 C333 C334 N27 -4.0
N26 C333 C334 C338 -177.4
C334 N27 C335 C339 -172.6
Cu4 N27 C335 C339 3.8(7)
C334 N27 C335 C336 7.7
Cu4 N27 C335 C336 -175.8(7)
N27 C335 C336 C337 -2.2
C339 C335 C336 C337 178.2
C335 C336 C337 C338 -1.3
C336 C337 C338 C334 0.1
N27 C334 C338 C337 4.7
C333 C334 C338 C337 178.2
C341 C340 N25 C331 -179(2)
C341 C340 N25 Cu3 12(5)
C332 C331 N25 C340 -144(3)
C330 C331 N25 C340 41(4)
C332 C331 N25 Cu3 22(4)
C330 C331 N25 Cu3 -152(2)
C342 N32 C341 C345 7.3
Cu3 N32 C341 C345 -178.5(11)
C342 N32 C341 C340 -180(2)
Cu3 N32 C341 C340 -6(2)
N25 C340 C341 C345 169(2)
N25 C340 C341 N32 -4(4)
C341 N32 C342 C343 11.0
Cu3 N32 C342 C343 -160.6(16)
C341 N32 C342 C346 170.0
Cu3 N32 C342 C346 -1.6(16)
N32 C342 C343 C344 -20.5
C346 C342 C343 C344 179.3
C342 C343 C344 C345 12.0
N32 C341 C345 C344 -12.8
C340 C341 C345 C344 174(2)
C343 C344 C345 C341 2.5
C140 N9 Cu1 N10 -2.3(14)
C131 N9 Cu1 N10 -173(3)
C140 N9 Cu1 N4 -143.9(12)
C131 N9 Cu1 N4 46(4)
C140 N9 Cu1 N2 119.9(13)
C131 N9 Cu1 N2 -51(3)
C141 N10 Cu1 N9 6.3(13)
C142 N10 Cu1 N9 179.62(13)
C141 N10 Cu1 N4 151.1(11)
C142 N10 Cu1 N4 -35.5(13)
C141 N10 Cu1 N2 -108.5(13)
C142 N10 Cu1 N2 64.9(13)
C34 N4 Cu1 N9 -111.1(15)
C35 N4 Cu1 N9 66.7(15)
C34 N4 Cu1 N10 123.4(11)
C35 N4 Cu1 N10 -58.8(12)
C34 N4 Cu1 N2 1.6(11)
C35 N4 Cu1 N2 179.4(18)
C33 N2 Cu1 N9 131.1(12)
C29 N2 Cu1 N9 -46(3)
C33 N2 Cu1 N10 -133.3(11)
C29 N2 Cu1 N10 49(3)
C33 N2 Cu1 N4 -3.2(11)
C29 N2 Cu1 N4 179(2)
C240 N17 Cu2 N18 -3.7(11)
C231 N17 Cu2 N18 -171(2)
C240 N17 Cu2 N11 110.0(13)
C231 N17 Cu2 N11 -57(3)
C240 N17 Cu2 N12 -148.6(11)
C231 N17 Cu2 N12 44(3)
C242 N18 Cu2 N17 -178.0(19)
C241 N18 Cu2 N17 5.0(10)
C242 N18 Cu2 N11 70.2(15)
C241 N18 Cu2 N11 -107.1(13)
C242 N18 Cu2 N12 -31.5(16)
C241 N18 Cu2 N12 151.3(12)
C133 N11 Cu2 N17 137.3(13)
C129 N11 Cu2 N17 -37(4)
C133 N11 Cu2 N18 -129.2(12)
C129 N11 Cu2 N18 56(4)
C133 N11 Cu2 N12 3.0(16)
C129 N11 Cu2 N12 -172(3)
C135 N12 Cu2 N17 63.9(15)
C134 N12 Cu2 N17 -115.0(15)
C135 N12 Cu2 N18 -66.5(14)
C134 N12 Cu2 N18 114.6(13)
C135 N12 Cu2 N11 178(3)
C134 N12 Cu2 N11 -1.0(16)
C342 N32 Cu3 N25 -179(3)
C341 N32 Cu3 N25 8.7(13)
C342 N32 Cu3 N19 59.7(17)
C341 N32 Cu3 N19 -112.3(13)
C342 N32 Cu3 N20 -45.6(16)
C341 N32 Cu3 N20 142.5(10)
C340 N25 Cu3 N32 -13(3)
C331 N25 Cu3 N32 -178(3)
C340 N25 Cu3 N19 118(3)
C331 N25 Cu3 N19 -48(4)
C340 N25 Cu3 N20 -147(3)
C331 N25 Cu3 N20 47(4)
C233 N19 Cu3 N32 -129.2(12)
C229 N19 Cu3 N32 59(2)
C233 N19 Cu3 N25 124.3(13)
C229 N19 Cu3 N25 -47(2)
C233 N19 Cu3 N20 -0.8(12)
C229 N19 Cu3 N20 -172.2(18)
C234 N20 Cu3 N32 130.9(11)
C235 N20 Cu3 N32 -51.7(12)
C234 N20 Cu3 N25 -112.7(13)
C235 N20 Cu3 N25 64.8(13)
C234 N20 Cu3 N19 2.0(10)
C235 N20 Cu3 N19 179.5
C42 N3 Cu4 N27 -36.4(14)
C41 N3 Cu4 N27 150.0(9)
C42 N3 Cu4 N1 -177(2)
C41 N3 Cu4 N1 9.1(13)
C42 N3 Cu4 N26 65.2(13)
C41 N3 Cu4 N26 -108.4(11)
C334 N27 Cu4 N3 124.4(10)
C335 N27 Cu4 N3 -52.5(10)
C334 N27 Cu4 N1 -114.3(13)
C335 N27 Cu4 N1 68.8(12)
C334 N27 Cu4 N26 1.5(7)
C335 N27 Cu4 N26 -175.2(14)
C40 N1 Cu4 N3 -7.8(13)
C31 N1 Cu4 N3 -178(3)
C40 N1 Cu4 N27 -144.7(10)
C31 N1 Cu4 N27 45(4)
C40 N1 Cu4 N26 115.8(10)
C31 N1 Cu4 N26 -54(3)
C333 N26 Cu4 N3 -130.9(9)
C329 N26 Cu4 N3 61(2)
C333 N26 Cu4 N27 -3.5(7)
C329 N26 Cu4 N27 -171.1(19)
C333 N26 Cu4 N1 129.1(9)
C329 N26 Cu4 N1 -39(2)
C114 N13 Cu5 N14 6.8(12)
C115 N13 Cu5 N14 -177(2)
C114 N13 Cu5 N6 130.1(12)
C115 N13 Cu5 N6 -53.5(15)
C114 N13 Cu5 N5 -105.8(14)
C115 N13 Cu5 N5 70.6(15)
C113 N14 Cu5 N13 -10.0(13)
C109 N14 Cu5 N13 -165(2)
C113 N14 Cu5 N6 -147.3(11)
C109 N14 Cu5 N6 58(3)
C113 N14 Cu5 N5 118.7(13)
C109 N14 Cu5 N5 -36(3)
C2 N6 Cu5 N13 -42.1(16)
C3 N6 Cu5 N13 136.6(12)
C2 N6 Cu5 N14 67.2(14)
C3 N6 Cu5 N14 -114.2(13)
C2 N6 Cu5 N5 178.6
C3 N6 Cu5 N5 -2.7(14)
C7 N5 Cu5 N13 -141.9(11)
C8 N5 Cu5 N13 43(3)
C7 N5 Cu5 N14 119.7(13)
C8 N5 Cu5 N14 -56(3)
C7 N5 Cu5 N6 1.6(14)
C8 N5 Cu5 N6 -174(3)
C216 N24 Cu6 N16 -52.7(15)
C215 N24 Cu6 N16 124.9(11)
C216 N24 Cu6 N21 -177(2)
C215 N24 Cu6 N21 0.9(11)
C216 N24 Cu6 N15 68.1(14)
C215 N24 Cu6 N15 -114.4(12)
C102 N16 Cu6 N24 137.8(11)
C101 N16 Cu6 N24 -43.2(14)
C102 N16 Cu6 N21 -110.9(12)
C101 N16 Cu6 N21 68.0(12)
C102 N16 Cu6 N15 -0.3(11)
C101 N16 Cu6 N15 178.6
C214 N21 Cu6 N24 -5.1(12)
C210 N21 Cu6 N24 -170(2)
C214 N21 Cu6 N16 -143.0(9)
C210 N21 Cu6 N16 53(3)
C214 N21 Cu6 N15 126.3(10)
C210 N21 Cu6 N15 -38(3)
C106 N15 Cu6 N24 -141.4(10)
C107 N15 Cu6 N24 37(3)
C106 N15 Cu6 N16 -0.1(11)
C107 N15 Cu6 N16 178(2)
C106 N15 Cu6 N21 116.0(12)
C107 N15 Cu6 N21 -66(3)
C202 N23 Cu7 N29 -43.6(15)
C203 N23 Cu7 N29 143.7(11)
C202 N23 Cu7 N28 71.3(13)
C203 N23 Cu7 N28 -101.4(14)
C202 N23 Cu7 N22 -179(2)
C203 N23 Cu7 N22 8.3(14)
C316 N29 Cu7 N23 -48.7(14)
C315 N29 Cu7 N23 128.7(12)
C316 N29 Cu7 N28 -176.9(19)
C315 N29 Cu7 N28 0.5(11)
C316 N29 Cu7 N22 70.3(13)
C315 N29 Cu7 N22 -112.3(13)
C314 N28 Cu7 N23 -144.3(11)
C310 N28 Cu7 N23 62(3)
C314 N28 Cu7 N29 -5.4(11)
C310 N28 Cu7 N29 -159(3)
C314 N28 Cu7 N22 122.9(11)
C310 N28 Cu7 N22 -30(3)
C207 N22 Cu7 N23 -7.7(15)
C208 N22 Cu7 N23 178(2)
C207 N22 Cu7 N29 -148.0(11)
C208 N22 Cu7 N29 38(3)
C207 N22 Cu7 N28 111.7(12)
C208 N22 Cu7 N28 -62(3)
C302 N31 Cu8 N8 -54.7(13)
C303 N31 Cu8 N8 132.2(11)
C302 N31 Cu8 N7 65.5(13)
C303 N31 Cu8 N7 -107.6(12)
C302 N31 Cu8 N30 178.8
C303 N31 Cu8 N30 5.6(13)
C16 N8 Cu8 N31 -43.6(13)
C15 N8 Cu8 N31 133.9(11)
C16 N8 Cu8 N7 -176.8(15)
C15 N8 Cu8 N7 0.6(9)
C16 N8 Cu8 N30 69.6(11)
C15 N8 Cu8 N30 -113.0(11)
C14 N7 Cu8 N31 -145.6(9)
C10 N7 Cu8 N31 56(3)
C14 N7 Cu8 N8 -5.5(9)
C10 N7 Cu8 N8 -164(2)
C14 N7 Cu8 N30 115.2(10)
C10 N7 Cu8 N30 -43(3)
C307 N30 Cu8 N31 -6.9(13)
C308 N30 Cu8 N31 -177(3)
C307 N30 Cu8 N8 -143.8(9)
C308 N30 Cu8 N8 46(3)
C307 N30 Cu8 N7 116.6(10)
C308 N30 Cu8 N7 -53(3)
C401 Au1 C400 N400 176(13)
C400 Au1 C401 N401 -149(16)
C403 Au3 C402 N402 178(17)
C402 Au3 C403 N403 -69(22)
Au1 C401 N401 Au2 -160(20)
N402 Au2 N401 C401 -107(100)
Au3 C402 N402 Au2 -164(38)
N401 Au2 N402 C402 -115(100)

loop_
_platon_squeeze_void_nr
_platon_squeeze_void_average_x
_platon_squeeze_void_average_y
_platon_squeeze_void_average_z
_platon_squeeze_void_volume
_platon_squeeze_void_count_electrons
_platon_squeeze_void_content
1 0.003 -0.004 0.266 18961 6351 ' '
